data_4133636
loop_
_publ_author_name
'Tuo, De-Hui'
'Liu, Wei'
'Wang, Xue-Yuan'
'Wang, Xu-Dong'
'Ao, Yu-Fei'
'Wang, Qi-Qiang'
'Li, Zhi-Yan'
'Wang, De-Xian'

_publ_section_title
;
 Toward Anion-\p Interactions Directed Self-Assembly with Predesigned Dual
 Macrocyclic Receptors and Dianions.
;
_journal_issue 2
_journal_name_full 'Journal of the American Chemical Society'
_journal_page_first 1118
_journal_page_last 1125
_journal_paper_doi 10.1021/jacs.8b12018
_journal_volume 141
_journal_year 2019
_chemical_formula_moiety '2(C34 H16 Cl2 N8 O12), 2(C16 H36 N), 2(C5 H3 O3 S), 2(C4 H10 O)'
_chemical_formula_sum 'C118 H130 Cl4 N18 O32 S2'
_chemical_formula_weight 2518.31
_space_group_crystal_system triclinic
_space_group_IT_number 2
_space_group_name_Hall '-P 1'
_space_group_name_H-M_alt 'P -1'
_atom_sites_solution_hydrogens geom
_audit_creation_date 2015-07-08
_audit_creation_method
;
Olex2 1.2
(compiled 2015.01.26 svn.r3150 for OlexSys, GUI svn.r4998)
;
_cell_angle_alpha 87.147(11)
_cell_angle_beta 78.044(6)
_cell_angle_gamma 85.787(10)
_cell_formula_units_Z 2
_cell_length_a 18.522(5)
_cell_length_b 18.643(4)
_cell_length_c 19.169(5)
_cell_measurement_reflns_used 18814
_cell_measurement_temperature 173.1500
_cell_measurement_theta_max 31.1683
_cell_measurement_theta_min 1.1261
_cell_volume 6454(3)
_computing_cell_refinement 'CrystalClear (Rigaku Inc., 2007)'
_computing_data_collection 'CrystalClear (Rigaku Inc., 2007)'
_computing_data_reduction 'CrystalClear (Rigaku Inc., 2007)'
_computing_molecular_graphics 'Olex2 (Dolomanov et al., 2009)'
_computing_publication_material 'CIFTAB (Sheldrick, 2013)'
_computing_structure_refinement 'SHELXL (Sheldrick, 2014)'
_computing_structure_solution
;
'SHELXT (Sheldrick, 2014)'
;
_diffrn_ambient_temperature 173.1500
_diffrn_detector_area_resol_mean 28.5714
_diffrn_measured_fraction_theta_full 0.999
_diffrn_measured_fraction_theta_max 0.999
_diffrn_measurement_details
;
scan:
	Number of images: 360
	           Slice: -110.0000 - 70.0000
	     Image width: 0.5000
	        Exp time: 8.0000
	   Rotation axis: Omega
	           Omega: 0.0000
	             Chi: 45.0000
	             Phi: 180.0000
	             XTD: 45.1255
	          2theta: -19.8349
scan:
	Number of images: 354
	           Slice: -110.0000 - 67.0000
	     Image width: 0.5000
	        Exp time: 8.0000
	   Rotation axis: Omega
	           Omega: 0.0000
	             Chi: 45.0000
	             Phi: 90.0000
	             XTD: 45.1255
	          2theta: -19.8349
scan:
	Number of images: 340
	           Slice: -110.0000 - 60.0000
	     Image width: 0.5000
	        Exp time: 8.0000
	   Rotation axis: Omega
	           Omega: 0.0000
	             Chi: 45.0000
	             Phi: 0.0000
	             XTD: 45.1255
	          2theta: -19.8349
scan:
	Number of images: 240
	           Slice: -110.0000 - 10.0000
	     Image width: 0.5000
	        Exp time: 8.0000
	   Rotation axis: Omega
	           Omega: 0.0000
	             Chi: 45.0000
	             Phi: 270.0000
	             XTD: 45.1255
	          2theta: -19.8349
;
_diffrn_measurement_device
;
Saturn724+ (2x2 bin mode)
;
_diffrn_measurement_device_details
;
AFC10: Fixed Chi 2 circle
;
_diffrn_measurement_device_type 'MM007-HF CCD(Saturn 724+)'
_diffrn_measurement_method '\w scans at fixed \c = 45\%'
_diffrn_orient_matrix_type d*Trek
_diffrn_orient_matrix_UB_11 -0.0163
_diffrn_orient_matrix_UB_12 0.0515
_diffrn_orient_matrix_UB_13 0.0117
_diffrn_orient_matrix_UB_21 -0.0475
_diffrn_orient_matrix_UB_22 -0.0140
_diffrn_orient_matrix_UB_23 -0.0211
_diffrn_orient_matrix_UB_31 -0.0107
_diffrn_orient_matrix_UB_32 -0.0254
_diffrn_orient_matrix_UB_33 0.0457
_diffrn_radiation_detector CCD
_diffrn_radiation_monochromator Confocal
_diffrn_radiation_type MoK\a
_diffrn_radiation_wavelength 0.71073
_diffrn_reflns_av_R_equivalents 0.1075
_diffrn_reflns_av_unetI/netI 0.0943
_diffrn_reflns_Laue_measured_fraction_full 0.999
_diffrn_reflns_Laue_measured_fraction_max 0.999
_diffrn_reflns_limit_h_max 22
_diffrn_reflns_limit_h_min -22
_diffrn_reflns_limit_k_max 22
_diffrn_reflns_limit_k_min -22
_diffrn_reflns_limit_l_max 22
_diffrn_reflns_limit_l_min -22
_diffrn_reflns_number 81510
_diffrn_reflns_point_group_measured_fraction_full 0.999
_diffrn_reflns_point_group_measured_fraction_max 0.999
_diffrn_reflns_theta_full 25.200
_diffrn_reflns_theta_max 25.200
_diffrn_reflns_theta_min 1.086
_diffrn_source 'Rotating Anode'
_diffrn_source_current 24.0000
_diffrn_source_power 1.2000
_diffrn_source_voltage 50.0000
_exptl_absorpt_coefficient_mu 0.205
_exptl_absorpt_correction_T_max 1.0000
_exptl_absorpt_correction_T_min 0.3973
_exptl_absorpt_correction_type multi-scan
_exptl_absorpt_process_details 'CrystalClear (Rigaku Inc., 2007)'
_exptl_crystal_colour Colorless
_exptl_crystal_density_diffrn 1.296
_exptl_crystal_description block
_exptl_crystal_F_000 2640
_exptl_crystal_size_max 0.17
_exptl_crystal_size_mid 0.15
_exptl_crystal_size_min 0.11
_refine_diff_density_max 1.344
_refine_diff_density_min -0.690
_refine_diff_density_rms 0.106
_refine_ls_extinction_method none
_refine_ls_goodness_of_fit_ref 1.211
_refine_ls_hydrogen_treatment constr
_refine_ls_matrix_type full
_refine_ls_number_parameters 1579
_refine_ls_number_reflns 23215
_refine_ls_number_restraints 357
_refine_ls_restrained_S_all 1.237
_refine_ls_R_factor_all 0.1983
_refine_ls_R_factor_gt 0.1692
_refine_ls_shift/su_max 0.002
_refine_ls_shift/su_mean 0.000
_refine_ls_structure_factor_coef Fsqd
_refine_ls_weighting_details 'w=1/[\s^2^(Fo^2^)+(0.1821P)^2^+15.7697P] where P=(Fo^2^+2Fc^2^)/3'
_refine_ls_weighting_scheme calc
_refine_ls_wR_factor_gt 0.4114
_refine_ls_wR_factor_ref 0.4344
_reflns_Friedel_coverage 0.000
_reflns_number_gt 17576
_reflns_number_total 23215
_reflns_threshold_expression 'I > 2\s(I)'
_cod_data_source_file ja8b12018_si_006.cif
_cod_data_source_block mx3940_sq
_cod_database_code 4133636
_shelx_space_group_comment
;
The symmetry employed for this shelxl refinement is uniquely defined
by the following loop, which should always be used as a source of
symmetry information in preference to the above space-group names.
They are only intended as comments.
;
_diffrn_number_total 29475
_olex2_refinement_description
;
1. Fixed Uiso
 At 1.2 times of:
  All C(H) groups, All C(H,H) groups
 At 1.5 times of:
  All C(H,H,H) groups
2. Restrained distances
 C40-C39 = C41-C40
 1.54 with sigma of 0.01
 C36A-C35A = C37A-C36A = C45A-C44A = C44A-C43A
 1.54 with sigma of 0.01
3. Rigid bond restraints
 N5A, C33A
 with sigma for 1-2 distances of 0.01 and sigma for 1-3 distances of 0.01
 C36A, C37A
 with sigma for 1-2 distances of 0.01 and sigma for 1-3 distances of 0.01
 C41A, C40A
 with sigma for 1-2 distances of 0.01 and sigma for 1-3 distances of 0.01
4. Uiso/Uaniso restraints and constraints
C43A \\sim C44A \\sim C45A \\sim C46A \\sim N9A \\sim C50A \\sim C49A \\sim
C47A \\sim C48A \\sim C42A \\sim C41A \\sim C40A \\sim C39A \\sim C38A \\sim
C37A \\sim C36A \\sim C35A \\sim S1 \\sim O13 \\sim O14 \\sim O15 \\sim C51
\\sim C52 \\sim C53 \\sim C54 \\sim C55 \\sim C39 \\sim C40 \\sim C41 \\sim C42
\\sim N9: within 1.7A with sigma of 0.02 and sigma for terminal atoms of 0.04
Uanis(C43A) \\sim Ueq, Uanis(C44A) \\sim Ueq, Uanis(C45A) \\sim Ueq,
Uanis(C46A) \\sim Ueq, Uanis(N9A) \\sim Ueq, Uanis(C50A) \\sim Ueq, Uanis(C49A)
\\sim Ueq, Uanis(C47A) \\sim Ueq, Uanis(C48A) \\sim Ueq, Uanis(C42A) \\sim Ueq,
Uanis(C41A) \\sim Ueq, Uanis(C40A) \\sim Ueq, Uanis(C39A) \\sim Ueq,
Uanis(C38A) \\sim Ueq, Uanis(C37A) \\sim Ueq, Uanis(C36A) \\sim Ueq,
Uanis(C35A) \\sim Ueq, Uanis(S1) \\sim Ueq, Uanis(O13) \\sim Ueq, Uanis(O14)
\\sim Ueq, Uanis(O15) \\sim Ueq, Uanis(C51) \\sim Ueq, Uanis(C52) \\sim Ueq,
Uanis(C53) \\sim Ueq, Uanis(C54) \\sim Ueq, Uanis(C55) \\sim Ueq, Uanis(C39)
\\sim Ueq, Uanis(C40) \\sim Ueq, Uanis(C41) \\sim Ueq, Uanis(C42) \\sim Ueq,
Uanis(N9) \\sim Ueq: with sigma of 0.01 and sigma for terminal atoms of 0.02
5.a Secondary CH2 refined with riding coordinates:
 C11(H11A,H11B), C12(H12A,H12B), C23(H23A,H23B), C24(H24A,H24B), C11A(H11C,
 H11D), C12A(H12C,H12D), C23A(H23C,H23D), C24A(H24C,H24D), C36(H36A,H36B),
 C37(H37A,H37B), C38(H38A,H38B), C40(H40A,H40B), C41(H41A,H41B), C42(H42A,H42B),
  C44(H44A,H44B), C45(H45A,H45B), C46(H46A,H46B), C48(H48A,H48B), C49(H49A,
 H49B), C50(H50A,H50B), C36A(H36C,H36D), C37A(H37C,H37D), C38A(H38C,H38D),
 C40A(H40C,H40D), C41A(H41C,H41D), C42A(H42C,H42D), C44A(H44C,H44D), C45A(H45C,
 H45D), C46A(H46C,H46D), C48A(H48C,H48D), C49A(H49C,H49D), C50A(H50C,H50D),
 C57(H57A,H57B), C59(H59A,H59B), C61(H61A,H61B), C62(H62A,H62B)
5.b Aromatic/amide H refined with riding coordinates:
 C5(H5), C7(H7), C9(H9), C15(H15), C20(H20), C27(H27), C29(H29), C31(H31),
 C5A(H5A), C7A(H7A), C9A(H9A), C15A(H15A), C20A(H20A), C27A(H27A), C29A(H29A),
 C31A(H31A), C51(H51), C52(H52), C55(H55), C51A(H51A), C52A(H52A), C55A(H55A)
5.c Idealised Me refined as rotating group:
 C35(H35A,H35B,H35C), C39(H39A,H39B,H39C), C43(H43A,H43B,H43C), C47(H47A,H47B,
 H47C), C35A(H35D,H35E,H35F), C39A(H39D,H39E,H39F), C43A(H43D,H43E,H43F),
 C47A(H47D,H47E,H47F), C56(H56A,H56B,H56C), C58(H58A,H58B,H58C), C60(H60A,H60B,
 H60C), C63(H63A,H63B,H63C)
;
_shelx_shelxl_version_number 2014/7
_olex2_submission_special_instructions 'No special instructions were received'

loop_
_space_group_symop_operation_xyz
'x, y, z'
'-x, -y, -z'

loop_
_atom_site_label
_atom_site_type_symbol
_atom_site_fract_x
_atom_site_fract_y
_atom_site_fract_z
_atom_site_U_iso_or_equiv
_atom_site_adp_type
_atom_site_occupancy
_atom_site_site_symmetry_order
_atom_site_calc_flag
_atom_site_refinement_flags_posn
_atom_site_refinement_flags_adp
Cl1 Cl 0.33011(19) 0.9931(2) 0.48255(14) 0.1133(11) Uani 1 1 d . .
Cl2 Cl -0.08718(14) 0.97482(16) 0.09808(17) 0.0957(8) Uani 1 1 d . .
O1 O 0.3050(4) 1.1032(3) 0.2549(3) 0.0765(17) Uani 1 1 d . .
O2 O 0.1341(3) 1.0951(3) 0.0986(3) 0.0722(17) Uani 1 1 d . .
O3 O 0.1460(3) 0.8477(3) 0.1121(3) 0.0618(14) Uani 1 1 d . .
O4 O 0.2958(4) 0.8569(3) 0.2886(3) 0.0678(15) Uani 1 1 d . .
O5 O 0.4426(4) 1.1918(4) 0.0181(3) 0.0791(18) Uani 1 1 d . .
O6 O 0.3596(3) 1.1924(3) -0.0506(3) 0.0671(15) Uani 1 1 d . .
O7 O 0.2660(3) 1.1042(3) -0.1312(3) 0.0727(16) Uani 1 1 d . .
O8 O 0.5148(3) 1.1011(3) -0.2285(3) 0.0712(16) Uani 1 1 d . .
O9 O 0.5348(3) 0.7775(3) -0.1800(3) 0.0653(15) Uani 1 1 d . .
O10 O 0.2860(3) 0.7844(3) -0.0899(3) 0.0744(16) Uani 1 1 d . .
O11 O 0.3829(3) 0.7193(3) 0.0086(3) 0.0617(14) Uani 1 1 d . .
O12 O 0.4425(3) 0.6976(3) 0.0986(3) 0.0668(15) Uani 1 1 d . .
N1 N 0.3128(4) 0.9231(4) 0.3760(3) 0.0693(19) Uani 1 1 d . .
N2 N 0.3163(4) 1.0506(4) 0.3595(4) 0.072(2) Uani 1 1 d . .
N3 N 0.2999(3) 0.9796(3) 0.2640(3) 0.0539(15) Uani 1 1 d . .
N4 N 0.0337(4) 1.0370(4) 0.1003(4) 0.0673(19) Uani 1 1 d . .
N5 N 0.0396(4) 0.9096(4) 0.1046(4) 0.0636(17) Uani 1 1 d . .
N6 N 0.1473(3) 0.9719(4) 0.1078(3) 0.0553(15) Uani 1 1 d . .
N7 N 0.3894(3) 1.1218(3) -0.1805(3) 0.0561(15) Uani 1 1 d . .
N8 N 0.4122(4) 0.7613(4) -0.1319(3) 0.0647(18) Uani 1 1 d . .
C1 C 0.3031(4) 0.9238(4) 0.3094(4) 0.0549(18) Uani 1 1 d . .
C2 C 0.3173(5) 0.9888(7) 0.3960(5) 0.079(3) Uani 1 1 d . .
C3 C 0.3064(5) 1.0414(5) 0.2942(4) 0.067(2) Uani 1 1 d . .
C4 C 0.2885(5) 1.1068(4) 0.1871(4) 0.060(2) Uani 1 1 d . .
C5 C 0.2196(5) 1.0905(4) 0.1785(4) 0.060(2) Uani 1 1 d . .
H5 H 0.1844 1.0727 0.2159 0.072 Uiso 1 1 calc R .
C6 C 0.2066(5) 1.1024(4) 0.1096(5) 0.062(2) Uani 1 1 d . .
C7 C 0.2572(5) 1.1299(4) 0.0534(5) 0.063(2) Uani 1 1 d . .
H7 H 0.2461 1.1370 0.0084 0.076 Uiso 1 1 calc R .
C8 C 0.3250(4) 1.1465(4) 0.0656(4) 0.0544(18) Uani 1 1 d . .
C9 C 0.3409(5) 1.1350(4) 0.1332(4) 0.066(2) Uani 1 1 d . .
H9 H 0.3863 1.1462 0.1419 0.079 Uiso 1 1 calc R .
C10 C 0.3833(5) 1.1795(4) 0.0093(4) 0.0587(19) Uani 1 1 d . .
C11 C 0.4101(5) 1.2216(4) -0.1132(5) 0.068(2) Uani 1 1 d . .
H11A H 0.4604 1.2030 -0.1133 0.082 Uiso 1 1 calc R .
H11B H 0.4082 1.2736 -0.1120 0.082 Uiso 1 1 calc R .
C12 C 0.3869(5) 1.1998(5) -0.1774(4) 0.069(2) Uani 1 1 d . .
H12A H 0.3370 1.2196 -0.1773 0.083 Uiso 1 1 calc R .
H12B H 0.4193 1.2191 -0.2195 0.083 Uiso 1 1 calc R .
C13 C 0.3296(5) 1.0807(5) -0.1530(4) 0.064(2) Uani 1 1 d . .
C14 C 0.3587(4) 1.0044(4) -0.1561(4) 0.0562(18) Uani 1 1 d . .
C15 C 0.3231(4) 0.9429(5) -0.1327(4) 0.060(2) Uani 1 1 d . .
H15 H 0.2728 0.9442 -0.1130 0.072 Uiso 1 1 calc R .
C16 C 0.3662(5) 0.8791(5) -0.1400(4) 0.061(2) Uani 1 1 d . .
C17 C 0.3468(5) 0.8042(5) -0.1171(4) 0.067(2) Uani 1 1 d . .
C18 C 0.4718(5) 0.8020(5) -0.1635(4) 0.060(2) Uani 1 1 d . .
C19 C 0.4416(4) 0.8778(4) -0.1694(3) 0.0519(18) Uani 1 1 d . .
C20 C 0.4769(5) 0.9393(5) -0.1933(4) 0.062(2) Uani 1 1 d . .
H20 H 0.5272 0.9381 -0.2131 0.074 Uiso 1 1 calc R .
C21 C 0.4331(4) 1.0034(4) -0.1859(4) 0.0547(18) Uani 1 1 d . .
C22 C 0.4533(5) 1.0801(5) -0.2012(4) 0.062(2) Uani 1 1 d . .
C23 C 0.4207(5) 0.6849(4) -0.1094(4) 0.068(2) Uani 1 1 d . .
H23A H 0.3750 0.6622 -0.1082 0.082 Uiso 1 1 calc R .
H23B H 0.4594 0.6604 -0.1437 0.082 Uiso 1 1 calc R .
C24 C 0.4395(5) 0.6773(4) -0.0387(4) 0.068(2) Uani 1 1 d . .
H24A H 0.4403 0.6272 -0.0226 0.081 Uiso 1 1 calc R .
H24B H 0.4877 0.6950 -0.0402 0.081 Uiso 1 1 calc R .
C25 C 0.3917(5) 0.7260(4) 0.0749(5) 0.058(2) Uani 1 1 d . .
C26 C 0.3323(4) 0.7751(4) 0.1165(4) 0.0550(18) Uani 1 1 d . .
C27 C 0.3422(4) 0.7988(4) 0.1806(4) 0.0518(17) Uani 1 1 d . .
H27 H 0.3852 0.7853 0.1972 0.062 Uiso 1 1 calc R .
C28 C 0.2873(5) 0.8427(4) 0.2192(3) 0.0526(19) Uani 1 1 d . .
C29 C 0.2220(5) 0.8628(4) 0.1980(4) 0.0553(19) Uani 1 1 d . .
H29 H 0.1849 0.8914 0.2259 0.066 Uiso 1 1 calc R .
C30 C 0.2142(4) 0.8387(4) 0.1333(4) 0.0551(18) Uani 1 1 d . .
C31 C 0.2685(4) 0.7966(4) 0.0919(4) 0.0507(17) Uani 1 1 d . .
H31 H 0.2626 0.7825 0.0477 0.061 Uiso 1 1 calc R .
C32 C 0.1116(4) 0.9118(4) 0.1085(4) 0.0556(18) Uani 1 1 d . .
C33 C 0.0061(4) 0.9728(5) 0.1008(4) 0.065(2) Uani 1 1 d . .
C34 C 0.1050(4) 1.0318(4) 0.1037(4) 0.0556(19) Uani 1 1 d . .
Cl1A Cl 0.3427(2) 0.43309(19) 0.97474(13) 0.1201(12) Uani 1 1 d . .
Cl2A Cl -0.08704(11) 0.55311(13) 0.59297(14) 0.0766(7) Uani 1 1 d . .
O1A O 0.3132(3) 0.5859(3) 0.7712(3) 0.0614(14) Uani 1 1 d . .
O2A O 0.1521(3) 0.6314(3) 0.6031(3) 0.0617(14) Uani 1 1 d . .
O3A O 0.1238(3) 0.3889(3) 0.6018(3) 0.0532(12) Uani 1 1 d . .
O4A O 0.2918(3) 0.3412(3) 0.7629(2) 0.0554(13) Uani 1 1 d . .
O5A O 0.4731(3) 0.6883(3) 0.5495(3) 0.0681(15) Uani 1 1 d . .
O6A O 0.3911(3) 0.7202(3) 0.4808(3) 0.0631(14) Uani 1 1 d . .
O7A O 0.2844(3) 0.6751(4) 0.3880(3) 0.0739(16) Uani 1 1 d . .
O8A O 0.5319(3) 0.6450(3) 0.2891(3) 0.0734(16) Uani 1 1 d . .
O9A O 0.5003(3) 0.3239(3) 0.2821(3) 0.0685(16) Uani 1 1 d . .
O10A O 0.2529(3) 0.3601(3) 0.3772(3) 0.0721(16) Uani 1 1 d . .
O11A O 0.3413(3) 0.2553(3) 0.4631(3) 0.0631(14) Uani 1 1 d . .
O12A O 0.4020(3) 0.2020(3) 0.5429(3) 0.0653(14) Uani 1 1 d . .
N1A N 0.3135(4) 0.3875(4) 0.8602(3) 0.0669(18) Uani 1 1 d . .
N2A N 0.3257(4) 0.5137(4) 0.8641(4) 0.0698(19) Uani 1 1 d . .
N3A N 0.3021(3) 0.4646(3) 0.7590(3) 0.0476(14) Uani 1 1 d . .
N4A N 0.0434(3) 0.5927(3) 0.5969(3) 0.0564(16) Uani 1 1 d . .
N5A N 0.0283(3) 0.4669(3) 0.5992(3) 0.0495(14) Uani 1 1 d . U
N6A N 0.1451(3) 0.5094(3) 0.6046(3) 0.0440(13) Uani 1 1 d . .
N7A N 0.4106(4) 0.6792(4) 0.3394(4) 0.0636(18) Uani 1 1 d . .
N8A N 0.3748(4) 0.3227(4) 0.3303(3) 0.0648(18) Uani 1 1 d . .
C1A C 0.3025(4) 0.4012(4) 0.7944(4) 0.0546(18) Uani 1 1 d . .
C2A C 0.3251(5) 0.4466(6) 0.8889(4) 0.074(3) Uani 1 1 d . .
C3A C 0.3134(4) 0.5179(5) 0.7966(3) 0.0540(19) Uani 1 1 d . .
C4A C 0.3018(4) 0.6017(4) 0.7012(3) 0.0472(16) Uani 1 1 d . .
C5A C 0.2326(4) 0.5986(4) 0.6860(4) 0.0518(18) Uani 1 1 d . .
H5A H 0.1938 0.5799 0.7190 0.062 Uiso 1 1 calc R .
C6A C 0.2236(4) 0.6246(3) 0.6196(4) 0.0461(16) Uani 1 1 d . .
C7A C 0.2795(4) 0.6536(4) 0.5708(4) 0.0475(16) Uani 1 1 d . .
H7A H 0.2717 0.6708 0.5264 0.057 Uiso 1 1 calc R .
C8A C 0.3481(4) 0.6570(4) 0.5886(4) 0.0473(16) Uani 1 1 d . .
C9A C 0.3590(4) 0.6314(3) 0.6540(4) 0.0455(16) Uani 1 1 d . .
H9A H 0.4046 0.6342 0.6664 0.055 Uiso 1 1 calc R .
C10A C 0.4113(4) 0.6899(4) 0.5387(4) 0.0475(16) Uani 1 1 d . .
C11A C 0.4482(4) 0.7522(5) 0.4273(4) 0.066(2) Uani 1 1 d . .
H11C H 0.4949 0.7239 0.4230 0.080 Uiso 1 1 calc R .
H11D H 0.4551 0.8009 0.4392 0.080 Uiso 1 1 calc R .
C12A C 0.4194(4) 0.7522(5) 0.3588(4) 0.066(2) Uani 1 1 d . .
H12C H 0.3720 0.7796 0.3648 0.079 Uiso 1 1 calc R .
H12D H 0.4535 0.7753 0.3205 0.079 Uiso 1 1 calc R .
C13A C 0.3435(5) 0.6455(5) 0.3613(4) 0.067(2) Uani 1 1 d . .
C14A C 0.3606(4) 0.5676(5) 0.3465(4) 0.063(2) Uani 1 1 d . .
C15A C 0.3153(4) 0.5109(5) 0.3609(4) 0.058(2) Uani 1 1 d . .
H15A H 0.2653 0.5171 0.3817 0.070 Uiso 1 1 calc R .
C16A C 0.3490(4) 0.4453(5) 0.3425(4) 0.061(2) Uani 1 1 d . .
C17A C 0.3169(5) 0.3730(6) 0.3531(4) 0.070(2) Uani 1 1 d . .
C18A C 0.4414(5) 0.3545(5) 0.3044(4) 0.061(2) Uani 1 1 d . .
C19A C 0.4237(4) 0.4332(5) 0.3133(4) 0.060(2) Uani 1 1 d . .
C20A C 0.4698(5) 0.4917(5) 0.2978(4) 0.064(2) Uani 1 1 d . .
H20A H 0.5198 0.4853 0.2774 0.077 Uiso 1 1 calc R .
C21A C 0.4359(5) 0.5588(5) 0.3148(4) 0.064(2) Uani 1 1 d . .
C22A C 0.4685(5) 0.6304(5) 0.3115(4) 0.065(2) Uani 1 1 d . .
C23A C 0.3681(5) 0.2448(5) 0.3376(5) 0.076(3) Uani 1 1 d . .
H23C H 0.4001 0.2216 0.2973 0.091 Uiso 1 1 calc R .
H23D H 0.3175 0.2342 0.3378 0.091 Uiso 1 1 calc R .
C24A C 0.3891(5) 0.2160(5) 0.4057(4) 0.068(2) Uani 1 1 d . .
H24C H 0.3820 0.1648 0.4120 0.082 Uiso 1 1 calc R .
H24D H 0.4406 0.2233 0.4048 0.082 Uiso 1 1 calc R .
C25A C 0.3545(4) 0.2436(4) 0.5284(4) 0.0512(17) Uani 1 1 d . .
C26A C 0.3036(4) 0.2914(4) 0.5804(4) 0.0468(16) Uani 1 1 d . .
C27A C 0.3209(4) 0.2998(4) 0.6471(4) 0.0492(16) Uani 1 1 d . .
H27A H 0.3636 0.2770 0.6584 0.059 Uiso 1 1 calc R .
C28A C 0.2737(4) 0.3426(4) 0.6958(3) 0.0452(16) Uani 1 1 d . .
C29A C 0.2102(4) 0.3752(4) 0.6811(4) 0.0509(17) Uani 1 1 d . .
H29A H 0.1788 0.4033 0.7149 0.061 Uiso 1 1 calc R .
C30A C 0.1926(4) 0.3664(4) 0.6155(4) 0.0465(16) Uani 1 1 d . .
C31A C 0.2407(4) 0.3266(4) 0.5640(4) 0.0503(17) Uani 1 1 d . .
H31A H 0.2306 0.3238 0.5187 0.060 Uiso 1 1 calc R .
C32A C 0.0993(4) 0.4581(4) 0.6027(4) 0.0496(17) Uani 1 1 d . .
C33A C 0.0062(4) 0.5345(4) 0.5969(4) 0.0535(18) Uani 1 1 d . U
C34A C 0.1127(4) 0.5734(4) 0.6024(4) 0.0454(16) Uani 1 1 d . .
N9 N 0.9362(4) 0.2535(4) 0.1180(5) 0.075(2) Uani 1 1 d . U
C35 C 0.7036(8) 0.1805(8) 0.2920(8) 0.133(5) Uani 1 1 d . .
H35A H 0.6748 0.2127 0.2661 0.199 Uiso 1 1 calc GR .
H35B H 0.7123 0.2041 0.3325 0.199 Uiso 1 1 calc GR .
H35C H 0.6771 0.1383 0.3078 0.199 Uiso 1 1 calc GR .
C36 C 0.7770(6) 0.1588(6) 0.2436(5) 0.086(3) Uani 1 1 d . .
H36A H 0.8077 0.1302 0.2713 0.103 Uiso 1 1 calc R .
H36B H 0.7681 0.1289 0.2066 0.103 Uiso 1 1 calc R .
C37 C 0.8184(6) 0.2226(5) 0.2088(7) 0.094(3) Uani 1 1 d . .
H37A H 0.7850 0.2565 0.1893 0.113 Uiso 1 1 calc R .
H37B H 0.8374 0.2467 0.2443 0.113 Uiso 1 1 calc R .
C38 C 0.8816(5) 0.1983(4) 0.1501(5) 0.072(2) Uani 1 1 d . .
H38A H 0.8610 0.1808 0.1121 0.086 Uiso 1 1 calc R .
H38B H 0.9088 0.1577 0.1687 0.086 Uiso 1 1 calc R .
C39 C 0.7760(8) 0.3896(7) -0.0321(9) 0.135(5) Uani 1 1 d D U
H39A H 0.8071 0.3722 -0.0752 0.202 Uiso 1 1 calc GR .
H39B H 0.7604 0.4391 -0.0394 0.202 Uiso 1 1 calc GR .
H39C H 0.7334 0.3616 -0.0194 0.202 Uiso 1 1 calc GR .
C40 C 0.8185(10) 0.3830(8) 0.0270(10) 0.174(6) Uani 1 1 d D U
H40A H 0.7843 0.3889 0.0724 0.209 Uiso 1 1 calc R .
H40B H 0.8524 0.4211 0.0210 0.209 Uiso 1 1 calc R .
C41 C 0.8626(8) 0.3092(7) 0.0279(9) 0.131(4) Uani 1 1 d D U
H41A H 0.8303 0.2696 0.0376 0.158 Uiso 1 1 calc R .
H41B H 0.8982 0.3015 -0.0163 0.158 Uiso 1 1 calc R .
C42 C 0.8982(6) 0.3196(6) 0.0872(7) 0.105(3) Uani 1 1 d . U
H42A H 0.8612 0.3404 0.1255 0.126 Uiso 1 1 calc R .
H42B H 0.9348 0.3548 0.0718 0.126 Uiso 1 1 calc R .
C43 C 1.1689(6) 0.2676(6) -0.0768(8) 0.112(4) Uani 1 1 d . .
H43A H 1.1961 0.2409 -0.1165 0.168 Uiso 1 1 calc GR .
H43B H 1.2007 0.2745 -0.0443 0.168 Uiso 1 1 calc GR .
H43C H 1.1513 0.3136 -0.0937 0.168 Uiso 1 1 calc GR .
C44 C 1.1036(6) 0.2261(6) -0.0386(6) 0.091(3) Uani 1 1 d . .
H44A H 1.0731 0.2178 -0.0725 0.109 Uiso 1 1 calc R .
H44B H 1.1222 0.1795 -0.0227 0.109 Uiso 1 1 calc R .
C45 C 1.0560(6) 0.2626(6) 0.0244(6) 0.091(3) Uani 1 1 d . .
H45A H 1.0359 0.3086 0.0087 0.109 Uiso 1 1 calc R .
H45B H 1.0863 0.2717 0.0583 0.109 Uiso 1 1 calc R .
C46 C 0.9930(5) 0.2184(5) 0.0615(5) 0.078(3) Uani 1 1 d . .
H46A H 0.9683 0.2028 0.0255 0.094 Uiso 1 1 calc R .
H46B H 1.0140 0.1755 0.0826 0.094 Uiso 1 1 calc R .
C47 C 1.1053(10) 0.2922(10) 0.2459(10) 0.165(7) Uani 1 1 d . .
H47A H 1.0920 0.3337 0.2183 0.247 Uiso 1 1 calc GR .
H47B H 1.1410 0.2612 0.2158 0.247 Uiso 1 1 calc GR .
H47C H 1.1263 0.3074 0.2841 0.247 Uiso 1 1 calc GR .
C48 C 1.0408(8) 0.2542(7) 0.2747(7) 0.116(4) Uani 1 1 d . .
H48A H 1.0043 0.2869 0.3029 0.139 Uiso 1 1 calc R .
H48B H 1.0540 0.2157 0.3067 0.139 Uiso 1 1 calc R .
C49 C 1.0054(7) 0.2218(6) 0.2187(6) 0.095(3) Uani 1 1 d . .
H49A H 1.0427 0.1930 0.1869 0.114 Uiso 1 1 calc R .
H49B H 0.9675 0.1905 0.2424 0.114 Uiso 1 1 calc R .
C50 C 0.9714(6) 0.2803(5) 0.1757(6) 0.087(3) Uani 1 1 d . .
H50A H 1.0095 0.3121 0.1537 0.104 Uiso 1 1 calc R .
H50B H 0.9340 0.3085 0.2081 0.104 Uiso 1 1 calc R .
N9A N 0.9503(5) 0.2520(5) 0.6075(6) 0.099(2) Uani 1 1 d . U
C35A C 0.8362(13) 0.1667(11) 0.4223(9) 0.201(8) Uani 1 1 d D U
H35D H 0.8737 0.1290 0.4081 0.301 Uiso 1 1 calc GR .
H35E H 0.8534 0.2118 0.4016 0.301 Uiso 1 1 calc GR .
H35F H 0.7922 0.1570 0.4062 0.301 Uiso 1 1 calc GR .
C36A C 0.8189(9) 0.1703(8) 0.5032(9) 0.146(5) Uani 1 1 d D U
H36C H 0.8302 0.1240 0.5251 0.175 Uiso 1 1 calc R .
H36D H 0.7672 0.1847 0.5206 0.175 Uiso 1 1 calc R .
C37A C 0.8690(7) 0.2275(6) 0.5197(7) 0.106(3) Uani 1 1 d D U
H37C H 0.9093 0.2346 0.4792 0.128 Uiso 1 1 calc R .
H37D H 0.8407 0.2731 0.5290 0.128 Uiso 1 1 calc R .
C38A C 0.8992(6) 0.2013(6) 0.5842(7) 0.103(3) Uani 1 1 d . U
H38C H 0.9262 0.1552 0.5741 0.124 Uiso 1 1 calc R .
H38D H 0.8580 0.1937 0.6237 0.124 Uiso 1 1 calc R .
C39A C 1.1617(7) 0.1968(7) 0.4136(9) 0.128(5) Uani 1 1 d . U
H39D H 1.1959 0.2188 0.3754 0.192 Uiso 1 1 calc GR .
H39E H 1.1371 0.1608 0.3949 0.192 Uiso 1 1 calc GR .
H39F H 1.1881 0.1748 0.4481 0.192 Uiso 1 1 calc GR .
C40A C 1.1091(8) 0.2494(8) 0.4463(8) 0.117(4) Uani 1 1 d . U
H40C H 1.0793 0.2675 0.4123 0.141 Uiso 1 1 calc R .
H40D H 1.1350 0.2893 0.4577 0.141 Uiso 1 1 calc R .
C41A C 1.0577(7) 0.2233(8) 0.5142(8) 0.114(3) Uani 1 1 d . U
H41C H 1.0300 0.1851 0.5024 0.137 Uiso 1 1 calc R .
H41D H 1.0876 0.2030 0.5473 0.137 Uiso 1 1 calc R .
C42A C 1.0076(7) 0.2773(7) 0.5485(7) 0.109(3) Uani 1 1 d . U
H42C H 0.9836 0.3027 0.5133 0.131 Uiso 1 1 calc R .
H42D H 1.0354 0.3116 0.5667 0.131 Uiso 1 1 calc R .
C43A C 1.1349(10) 0.2059(10) 0.7674(10) 0.184(7) Uani 1 1 d D U
H43D H 1.1758 0.2112 0.7279 0.276 Uiso 1 1 calc GR .
H43E H 1.1484 0.1698 0.8007 0.276 Uiso 1 1 calc GR .
H43F H 1.1224 0.2509 0.7906 0.276 Uiso 1 1 calc GR .
C44A C 1.0695(10) 0.1838(9) 0.7408(10) 0.165(6) Uani 1 1 d D U
H44C H 1.0307 0.1718 0.7811 0.198 Uiso 1 1 calc R .
H44D H 1.0838 0.1411 0.7130 0.198 Uiso 1 1 calc R .
C45A C 1.0393(9) 0.2448(9) 0.6939(9) 0.148(4) Uani 1 1 d D U
H45C H 1.0156 0.2847 0.7225 0.177 Uiso 1 1 calc R .
H45D H 1.0785 0.2623 0.6566 0.177 Uiso 1 1 calc R .
C46A C 0.9853(7) 0.2081(7) 0.6637(7) 0.113(3) Uani 1 1 d . U
H46C H 0.9459 0.1940 0.7026 0.136 Uiso 1 1 calc R .
H46D H 1.0098 0.1644 0.6422 0.136 Uiso 1 1 calc R .
C47A C 0.8538(13) 0.4307(12) 0.7651(12) 0.211(9) Uani 1 1 d . U
H47D H 0.8886 0.4465 0.7238 0.317 Uiso 1 1 calc GR .
H47E H 0.8800 0.4062 0.7985 0.317 Uiso 1 1 calc GR .
H47F H 0.8250 0.4716 0.7869 0.317 Uiso 1 1 calc GR .
C48A C 0.8041(9) 0.3807(8) 0.7434(9) 0.136(4) Uani 1 1 d . U
H48C H 0.7768 0.4060 0.7105 0.163 Uiso 1 1 calc R .
H48D H 0.7686 0.3656 0.7852 0.163 Uiso 1 1 calc R .
C49A C 0.8498(8) 0.3091(8) 0.7050(8) 0.122(4) Uani 1 1 d . U
H49C H 0.8744 0.2835 0.7397 0.146 Uiso 1 1 calc R .
H49D H 0.8136 0.2780 0.6951 0.146 Uiso 1 1 calc R .
C50A C 0.9043(8) 0.3178(7) 0.6400(7) 0.112(3) Uani 1 1 d . U
H50C H 0.9384 0.3518 0.6487 0.134 Uiso 1 1 calc R .
H50D H 0.8790 0.3401 0.6041 0.134 Uiso 1 1 calc R .
S1 S 0.9217(3) 0.50282(16) 0.17966(18) 0.1248(15) Uani 1 1 d . U
O13 O 0.8590(5) 0.4662(6) 0.1707(4) 0.139(4) Uani 1 1 d . U
O14 O 0.9110(7) 0.5802(5) 0.1837(5) 0.181(5) Uani 1 1 d . U
O15 O 0.9542(6) 0.4702(5) 0.2346(4) 0.133(3) Uani 1 1 d . U
C51 C 0.8887(6) 0.5559(6) -0.0445(6) 0.094(3) Uani 1 1 d . U
H51 H 0.8428 0.5767 -0.0496 0.112 Uiso 1 1 calc R .
C52 C 0.9031(6) 0.5400(5) 0.0212(6) 0.087(3) Uani 1 1 d . U
H52 H 0.8662 0.5503 0.0609 0.104 Uiso 1 1 calc R .
C53 C 0.9728(5) 0.5081(5) 0.0320(5) 0.076(2) Uani 1 1 d . U
C54 C 0.9889(6) 0.4887(5) 0.0982(5) 0.077(2) Uani 1 1 d . U
C55 C 1.0555(6) 0.4597(5) 0.1055(6) 0.086(3) Uani 1 1 d . U
H55 H 1.0652 0.4498 0.1509 0.104 Uiso 1 1 calc R .
S1A S 0.9276(2) 1.00296(13) 0.68127(15) 0.1061(12) Uani 1 1 d . .
O13A O 0.9119(8) 0.9292(4) 0.6907(5) 0.191(6) Uani 1 1 d . .
O14A O 0.8660(4) 1.0526(4) 0.6712(4) 0.110(3) Uani 1 1 d . .
O15A O 0.9660(7) 1.0256(7) 0.7359(4) 0.163(4) Uani 1 1 d . .
C51A C 0.8816(6) 0.9753(7) 0.4637(8) 0.107(4) Uani 1 1 d . .
H51A H 0.8335 0.9651 0.4624 0.129 Uiso 1 1 calc R .
C52A C 0.8998(5) 0.9851(5) 0.5270(6) 0.077(3) Uani 1 1 d . .
H52A H 0.8635 0.9832 0.5685 0.092 Uiso 1 1 calc R .
C53A C 0.9718(5) 0.9980(4) 0.5315(4) 0.061(2) Uani 1 1 d . .
C54A C 0.9931(6) 1.0060(5) 0.5994(5) 0.077(3) Uani 1 1 d . .
C55A C 1.0659(7) 1.0198(6) 0.6000(6) 0.093(3) Uani 1 1 d . .
H55A H 1.0797 1.0258 0.6432 0.112 Uiso 1 1 calc R .
O16 O 0.3695(6) 0.0029(7) 0.6485(6) 0.145(4) Uani 1 1 d . .
C56 C 0.4732(12) -0.0620(15) 0.6025(11) 0.207(11) Uani 1 1 d . .
H56A H 0.4978 -0.0662 0.5534 0.310 Uiso 1 1 calc GR .
H56B H 0.4332 -0.0934 0.6130 0.310 Uiso 1 1 calc GR .
H56C H 0.5078 -0.0754 0.6327 0.310 Uiso 1 1 calc GR .
C57 C 0.4421(14) 0.0179(15) 0.6161(8) 0.194(11) Uani 1 1 d . .
H57A H 0.4667 0.0412 0.6479 0.233 Uiso 1 1 calc R .
H57B H 0.4444 0.0464 0.5721 0.233 Uiso 1 1 calc R .
C58 C 0.2456(13) 0.0418(12) 0.6885(11) 0.189(9) Uani 1 1 d . .
H58A H 0.2306 0.0121 0.6552 0.284 Uiso 1 1 calc GR .
H58B H 0.2097 0.0816 0.6999 0.284 Uiso 1 1 calc GR .
H58C H 0.2492 0.0139 0.7312 0.284 Uiso 1 1 calc GR .
C59 C 0.3187(15) 0.0695(10) 0.6562(9) 0.162(8) Uani 1 1 d . .
H59A H 0.3332 0.1029 0.6872 0.195 Uiso 1 1 calc R .
H59B H 0.3180 0.0934 0.6102 0.195 Uiso 1 1 calc R .
O17 O 0.3870(6) 0.4280(4) 0.1348(5) 0.117(3) Uani 1 1 d . .
C60 C 0.3088(10) 0.3309(7) 0.1517(8) 0.141(6) Uani 1 1 d . .
H60A H 0.3238 0.3174 0.1029 0.211 Uiso 1 1 calc GR .
H60B H 0.2588 0.3187 0.1699 0.211 Uiso 1 1 calc GR .
H60C H 0.3408 0.3057 0.1796 0.211 Uiso 1 1 calc GR .
C61 C 0.3137(9) 0.4097(8) 0.1559(7) 0.118(4) Uani 1 1 d . .
H61A H 0.2840 0.4352 0.1253 0.141 Uiso 1 1 calc R .
H61B H 0.2943 0.4242 0.2045 0.141 Uiso 1 1 calc R .
C62 C 0.3982(8) 0.5053(7) 0.1329(7) 0.108(4) Uani 1 1 d . .
H62A H 0.3707 0.5309 0.1004 0.130 Uiso 1 1 calc R .
H62B H 0.3810 0.5244 0.1800 0.130 Uiso 1 1 calc R .
C63 C 0.4761(9) 0.5141(7) 0.1091(7) 0.123(5) Uani 1 1 d . .
H63A H 0.4934 0.4915 0.0642 0.185 Uiso 1 1 calc GR .
H63B H 0.5023 0.4922 0.1437 0.185 Uiso 1 1 calc GR .
H63C H 0.4845 0.5644 0.1034 0.185 Uiso 1 1 calc GR .

loop_
_atom_site_aniso_label
_atom_site_aniso_U_11
_atom_site_aniso_U_22
_atom_site_aniso_U_33
_atom_site_aniso_U_23
_atom_site_aniso_U_13
_atom_site_aniso_U_12
Cl1 0.124(2) 0.165(3) 0.0569(14) -0.0254(16) -0.0242(15) -0.022(2)
Cl2 0.0680(15) 0.0957(18) 0.126(2) 0.0089(16) -0.0281(15) -0.0075(13)
O1 0.114(5) 0.064(4) 0.054(3) -0.004(3) -0.013(3) -0.034(3)
O2 0.051(3) 0.058(3) 0.102(5) 0.027(3) -0.006(3) -0.015(3)
O3 0.058(3) 0.052(3) 0.075(4) -0.007(3) -0.013(3) -0.001(2)
O4 0.108(5) 0.056(3) 0.035(3) -0.001(2) -0.008(3) 0.006(3)
O5 0.072(4) 0.108(5) 0.060(4) 0.000(3) -0.010(3) -0.036(4)
O6 0.055(3) 0.076(4) 0.066(4) 0.017(3) -0.001(3) -0.017(3)
O7 0.058(4) 0.080(4) 0.078(4) 0.009(3) -0.011(3) -0.003(3)
O8 0.061(3) 0.071(4) 0.075(4) 0.019(3) 0.000(3) -0.015(3)
O9 0.078(4) 0.065(3) 0.048(3) -0.023(3) 0.007(3) -0.012(3)
O10 0.071(4) 0.088(4) 0.061(3) -0.002(3) 0.003(3) -0.029(3)
O11 0.071(4) 0.065(3) 0.046(3) -0.015(2) -0.002(2) -0.007(3)
O12 0.077(4) 0.058(3) 0.059(3) -0.007(3) 0.000(3) 0.006(3)
N1 0.087(5) 0.086(5) 0.037(3) -0.010(3) -0.017(3) 0.002(4)
N2 0.094(6) 0.076(5) 0.052(4) -0.007(4) -0.021(4) -0.025(4)
N3 0.061(4) 0.061(4) 0.037(3) -0.007(3) -0.003(3) -0.004(3)
N4 0.047(4) 0.069(4) 0.081(5) 0.024(4) -0.007(3) -0.007(3)
N5 0.053(4) 0.070(4) 0.069(4) 0.005(3) -0.013(3) -0.010(3)
N6 0.052(4) 0.067(4) 0.044(3) 0.008(3) -0.003(3) -0.012(3)
N7 0.048(4) 0.064(4) 0.055(4) 0.006(3) -0.009(3) -0.003(3)
N8 0.065(4) 0.064(4) 0.057(4) -0.019(3) 0.015(3) -0.018(3)
C1 0.050(4) 0.067(5) 0.042(4) -0.002(4) 0.001(3) 0.006(4)
C2 0.065(6) 0.122(9) 0.049(5) -0.022(6) -0.001(4) -0.020(5)
C3 0.068(5) 0.082(6) 0.055(5) -0.004(4) -0.011(4) -0.027(4)
C4 0.080(6) 0.046(4) 0.055(5) 0.003(3) -0.014(4) -0.013(4)
C5 0.083(6) 0.038(4) 0.054(5) 0.003(3) 0.003(4) -0.012(4)
C6 0.064(5) 0.035(4) 0.078(6) 0.016(4) 0.001(4) 0.002(3)
C7 0.066(5) 0.057(5) 0.063(5) 0.011(4) -0.005(4) -0.007(4)
C8 0.056(5) 0.039(4) 0.063(5) 0.001(3) 0.003(4) -0.009(3)
C9 0.087(6) 0.049(4) 0.063(5) -0.005(4) -0.014(4) -0.019(4)
C10 0.066(5) 0.053(4) 0.057(5) 0.001(4) -0.009(4) -0.013(4)
C11 0.072(5) 0.056(5) 0.070(5) 0.018(4) 0.002(4) -0.020(4)
C12 0.066(5) 0.072(6) 0.062(5) 0.037(4) -0.007(4) -0.008(4)
C13 0.055(5) 0.091(6) 0.046(4) 0.001(4) -0.006(4) -0.018(4)
C14 0.058(5) 0.067(5) 0.047(4) -0.007(4) -0.014(3) -0.012(4)
C15 0.054(5) 0.073(5) 0.050(4) 0.003(4) 0.000(3) -0.021(4)
C16 0.062(5) 0.080(6) 0.041(4) -0.005(4) -0.001(3) -0.034(4)
C17 0.080(6) 0.078(6) 0.044(4) -0.013(4) 0.002(4) -0.037(5)
C18 0.073(6) 0.074(5) 0.031(4) -0.021(3) 0.000(4) -0.013(4)
C19 0.054(4) 0.065(5) 0.034(3) -0.010(3) 0.001(3) -0.018(4)
C20 0.061(5) 0.083(6) 0.041(4) 0.003(4) -0.007(3) -0.014(4)
C21 0.057(5) 0.065(5) 0.043(4) 0.001(3) -0.007(3) -0.019(4)
C22 0.062(5) 0.079(6) 0.048(4) 0.016(4) -0.017(4) -0.022(4)
C23 0.079(6) 0.057(5) 0.060(5) -0.022(4) 0.018(4) -0.022(4)
C24 0.074(5) 0.058(5) 0.058(5) -0.028(4) 0.022(4) -0.001(4)
C25 0.059(5) 0.034(4) 0.076(6) -0.002(4) 0.001(4) -0.008(3)
C26 0.067(5) 0.049(4) 0.046(4) -0.004(3) -0.002(4) -0.011(4)
C27 0.055(4) 0.050(4) 0.046(4) 0.001(3) -0.002(3) 0.003(3)
C28 0.090(6) 0.035(3) 0.030(3) 0.005(3) -0.008(3) -0.003(4)
C29 0.074(5) 0.045(4) 0.041(4) 0.002(3) -0.001(4) 0.001(4)
C30 0.069(5) 0.043(4) 0.051(4) 0.006(3) -0.008(4) -0.007(3)
C31 0.060(5) 0.046(4) 0.043(4) -0.004(3) 0.000(3) -0.009(3)
C32 0.059(5) 0.061(5) 0.043(4) -0.005(3) -0.001(3) -0.005(4)
C33 0.051(5) 0.078(6) 0.062(5) 0.012(4) -0.007(4) -0.003(4)
C34 0.050(4) 0.057(5) 0.057(4) 0.021(4) -0.012(3) -0.004(4)
Cl1A 0.196(3) 0.129(2) 0.0483(13) 0.0100(14) -0.0514(18) -0.029(2)
Cl2A 0.0469(11) 0.0807(15) 0.1026(18) 0.0116(13) -0.0190(11) -0.0058(10)
O1A 0.086(4) 0.060(3) 0.041(3) 0.008(2) -0.013(3) -0.027(3)
O2A 0.049(3) 0.051(3) 0.082(4) 0.024(3) -0.013(3) -0.003(2)
O3A 0.045(3) 0.047(3) 0.068(3) -0.003(2) -0.012(2) -0.002(2)
O4A 0.071(3) 0.055(3) 0.036(3) 0.008(2) -0.005(2) -0.004(2)
O5A 0.056(3) 0.091(4) 0.059(3) 0.022(3) -0.015(3) -0.024(3)
O6A 0.054(3) 0.079(4) 0.058(3) 0.029(3) -0.014(2) -0.029(3)
O7A 0.054(4) 0.103(5) 0.066(4) 0.009(3) -0.015(3) -0.009(3)
O8A 0.055(3) 0.094(4) 0.067(4) 0.023(3) -0.003(3) -0.027(3)
O9A 0.057(3) 0.108(5) 0.042(3) -0.026(3) 0.000(2) -0.027(3)
O10A 0.048(3) 0.099(4) 0.068(4) 0.002(3) -0.001(3) -0.027(3)
O11A 0.053(3) 0.079(4) 0.053(3) -0.022(3) 0.003(2) -0.001(3)
O12A 0.044(3) 0.067(3) 0.076(4) -0.007(3) 0.008(3) -0.001(3)
N1A 0.080(5) 0.078(5) 0.041(4) 0.007(3) -0.010(3) -0.006(4)
N2A 0.079(5) 0.079(5) 0.053(4) 0.008(4) -0.013(3) -0.025(4)
N3A 0.045(3) 0.056(4) 0.038(3) 0.000(3) 0.001(2) -0.002(3)
N4A 0.041(3) 0.066(4) 0.060(4) 0.012(3) -0.008(3) -0.004(3)
N5A 0.036(3) 0.046(3) 0.070(4) 0.001(3) -0.019(3) 0.002(2)
N6A 0.036(3) 0.051(3) 0.040(3) 0.003(2) 0.002(2) -0.006(3)
N7A 0.056(4) 0.082(5) 0.054(4) 0.020(3) -0.017(3) -0.012(4)
N8A 0.057(4) 0.096(5) 0.042(3) -0.012(3) 0.000(3) -0.028(4)
C1A 0.061(5) 0.063(5) 0.035(4) 0.004(3) -0.001(3) 0.001(4)
C2A 0.086(6) 0.109(8) 0.026(4) 0.001(4) -0.011(4) -0.013(5)
C3A 0.056(4) 0.082(5) 0.025(3) -0.006(3) -0.002(3) -0.024(4)
C4A 0.063(5) 0.045(4) 0.036(3) -0.002(3) -0.010(3) -0.017(3)
C5A 0.054(4) 0.049(4) 0.048(4) 0.000(3) 0.006(3) -0.022(3)
C6A 0.043(4) 0.034(3) 0.059(4) 0.006(3) -0.007(3) -0.003(3)
C7A 0.041(4) 0.054(4) 0.045(4) 0.007(3) -0.001(3) -0.015(3)
C8A 0.053(4) 0.047(4) 0.039(4) 0.010(3) -0.005(3) -0.009(3)
C9A 0.048(4) 0.043(4) 0.044(4) 0.008(3) -0.005(3) -0.012(3)
C10A 0.050(4) 0.051(4) 0.043(4) 0.008(3) -0.011(3) -0.010(3)
C11A 0.051(5) 0.087(6) 0.058(5) 0.021(4) -0.005(4) -0.022(4)
C12A 0.050(4) 0.076(6) 0.068(5) 0.030(4) -0.007(4) -0.017(4)
C13A 0.053(5) 0.100(7) 0.053(5) 0.023(4) -0.028(4) -0.019(5)
C14A 0.050(5) 0.094(6) 0.047(4) 0.011(4) -0.012(3) -0.018(4)
C15A 0.039(4) 0.082(6) 0.054(4) 0.009(4) -0.006(3) -0.016(4)
C16A 0.040(4) 0.092(6) 0.052(4) 0.003(4) -0.007(3) -0.024(4)
C17A 0.057(5) 0.117(8) 0.041(4) -0.015(4) -0.009(4) -0.028(5)
C18A 0.052(5) 0.106(7) 0.029(3) -0.015(4) -0.005(3) -0.023(5)
C19A 0.046(4) 0.103(7) 0.036(4) 0.006(4) -0.015(3) -0.029(4)
C20A 0.052(5) 0.102(7) 0.040(4) -0.002(4) -0.004(3) -0.024(5)
C21A 0.057(5) 0.093(6) 0.043(4) 0.015(4) -0.012(4) -0.030(5)
C22A 0.061(5) 0.094(6) 0.046(4) 0.026(4) -0.019(4) -0.033(5)
C23A 0.068(5) 0.094(7) 0.064(5) -0.041(5) 0.010(4) -0.034(5)
C24A 0.065(5) 0.068(5) 0.067(5) -0.024(4) 0.008(4) -0.027(4)
C25A 0.051(4) 0.054(4) 0.049(4) -0.014(3) -0.007(3) -0.011(4)
C26A 0.044(4) 0.047(4) 0.047(4) -0.006(3) 0.001(3) -0.012(3)
C27A 0.049(4) 0.054(4) 0.046(4) 0.006(3) -0.012(3) -0.008(3)
C28A 0.055(4) 0.043(4) 0.034(3) 0.004(3) 0.001(3) -0.007(3)
C29A 0.055(4) 0.035(3) 0.054(4) 0.004(3) 0.005(3) 0.001(3)
C30A 0.050(4) 0.047(4) 0.040(4) 0.007(3) -0.006(3) -0.006(3)
C31A 0.058(4) 0.046(4) 0.046(4) -0.006(3) -0.003(3) -0.012(3)
C32A 0.048(4) 0.062(5) 0.038(4) -0.001(3) -0.003(3) -0.015(3)
C33A 0.034(4) 0.067(4) 0.055(4) 0.008(4) 0.003(3) -0.014(3)
C34A 0.043(4) 0.045(4) 0.047(4) 0.013(3) -0.006(3) -0.016(3)
N9 0.079(4) 0.053(4) 0.096(5) 0.021(4) -0.029(4) -0.013(3)
C35 0.127(11) 0.142(12) 0.119(11) -0.024(9) 0.010(9) -0.030(9)
C36 0.098(8) 0.083(7) 0.077(6) -0.008(5) -0.011(5) -0.022(6)
C37 0.102(8) 0.065(6) 0.120(9) -0.014(6) -0.025(7) -0.017(5)
C38 0.086(6) 0.047(4) 0.085(6) 0.013(4) -0.025(5) -0.016(4)
C39 0.130(10) 0.095(8) 0.180(12) 0.016(8) -0.031(9) -0.031(7)
C40 0.176(9) 0.157(9) 0.192(9) 0.013(8) -0.044(8) -0.023(7)
C41 0.125(7) 0.121(7) 0.153(8) 0.055(6) -0.047(6) -0.026(6)
C42 0.091(6) 0.083(5) 0.143(7) 0.038(5) -0.032(5) -0.018(5)
C43 0.084(7) 0.074(7) 0.166(12) 0.048(7) -0.009(7) -0.008(5)
C44 0.079(7) 0.102(8) 0.099(8) 0.040(6) -0.039(6) -0.021(6)
C45 0.071(6) 0.091(7) 0.110(8) 0.029(6) -0.023(6) -0.011(5)
C46 0.089(7) 0.073(6) 0.086(6) 0.026(5) -0.044(6) -0.029(5)
C47 0.186(17) 0.171(16) 0.157(15) 0.029(12) -0.063(13) -0.080(14)
C48 0.129(11) 0.113(10) 0.116(10) -0.018(8) -0.044(9) -0.013(8)
C49 0.125(9) 0.086(7) 0.084(7) -0.003(6) -0.044(7) -0.016(6)
C50 0.079(6) 0.066(6) 0.124(9) -0.014(6) -0.032(6) -0.022(5)
N9A 0.095(5) 0.093(5) 0.128(5) 0.046(4) -0.068(4) -0.034(4)
C35A 0.255(16) 0.150(12) 0.201(15) 0.008(12) -0.064(13) -0.003(12)
C36A 0.156(8) 0.127(8) 0.161(8) -0.017(7) -0.043(7) -0.018(6)
C37A 0.106(6) 0.105(6) 0.122(7) -0.014(5) -0.054(5) -0.003(5)
C38A 0.092(6) 0.092(6) 0.143(7) 0.010(5) -0.059(5) -0.022(5)
C39A 0.078(7) 0.113(9) 0.191(12) 0.039(9) -0.024(8) -0.040(7)
C40A 0.115(7) 0.122(7) 0.129(7) 0.020(6) -0.054(6) -0.033(6)
C41A 0.087(6) 0.124(7) 0.143(7) 0.039(6) -0.049(5) -0.036(5)
C42A 0.115(6) 0.103(6) 0.127(7) 0.031(5) -0.064(6) -0.031(5)
C43A 0.184(14) 0.189(13) 0.165(13) 0.055(11) -0.026(11) 0.006(11)
C44A 0.163(9) 0.178(9) 0.154(8) 0.047(7) -0.039(7) -0.027(7)
C45A 0.145(7) 0.169(8) 0.143(7) 0.066(6) -0.067(6) -0.044(6)
C46A 0.099(6) 0.123(6) 0.132(7) 0.061(6) -0.059(5) -0.040(5)
C47A 0.228(15) 0.207(15) 0.187(14) 0.037(13) -0.025(13) -0.009(13)
C48A 0.153(8) 0.135(8) 0.146(8) 0.002(6) -0.093(7) -0.012(6)
C49A 0.127(7) 0.122(7) 0.135(7) 0.020(6) -0.069(6) -0.026(6)
C50A 0.132(7) 0.106(6) 0.120(7) 0.013(5) -0.075(6) -0.029(6)
S1 0.168(3) 0.0733(17) 0.085(2) 0.0176(14) 0.076(2) 0.0047(19)
O13 0.122(6) 0.170(8) 0.083(5) 0.047(5) 0.058(5) 0.014(6)
O14 0.248(10) 0.096(6) 0.122(6) 0.004(5) 0.123(7) 0.037(6)
O15 0.171(8) 0.136(7) 0.074(5) 0.007(5) 0.029(5) -0.047(6)
C51 0.086(6) 0.081(5) 0.096(6) 0.020(5) 0.018(5) -0.005(5)
C52 0.084(5) 0.073(5) 0.083(5) 0.010(4) 0.026(4) 0.001(4)
C53 0.078(5) 0.059(4) 0.071(5) 0.012(4) 0.029(4) -0.008(4)
C54 0.092(5) 0.050(4) 0.074(5) 0.009(4) 0.021(4) -0.009(4)
C55 0.097(6) 0.073(5) 0.077(5) 0.018(4) 0.007(5) -0.010(5)
S1A 0.162(3) 0.0561(14) 0.0687(17) 0.0084(11) 0.0444(18) -0.0029(16)
O13A 0.316(15) 0.054(4) 0.130(7) -0.006(4) 0.129(9) -0.032(6)
O14A 0.112(6) 0.108(6) 0.083(5) -0.024(4) 0.043(4) 0.010(5)
O15A 0.214(11) 0.224(12) 0.044(4) -0.012(6) -0.008(5) -0.010(9)
C51A 0.071(7) 0.124(10) 0.121(11) -0.023(8) -0.001(7) -0.001(6)
C52A 0.064(6) 0.072(6) 0.081(7) -0.019(5) 0.013(5) 0.012(4)
C53A 0.068(5) 0.042(4) 0.062(5) 0.014(3) 0.010(4) 0.000(4)
C54A 0.111(8) 0.056(5) 0.052(5) 0.016(4) -0.002(5) 0.012(5)
C55A 0.092(8) 0.097(8) 0.092(8) -0.001(6) -0.027(6) 0.014(6)
O16 0.129(8) 0.171(10) 0.129(8) 0.053(7) -0.022(6) -0.023(7)
C56 0.173(19) 0.26(3) 0.152(18) 0.043(18) 0.018(14) 0.053(19)
C57 0.23(2) 0.30(3) 0.063(8) 0.028(13) -0.023(11) -0.14(2)
C58 0.22(2) 0.18(2) 0.170(19) -0.054(15) -0.059(17) 0.055(18)
C59 0.26(3) 0.139(15) 0.103(11) 0.040(10) -0.070(14) -0.065(17)
O17 0.176(9) 0.079(5) 0.099(6) -0.016(4) -0.050(6) 0.037(6)
C60 0.203(16) 0.083(9) 0.148(13) 0.016(8) -0.077(12) 0.024(9)
C61 0.118(11) 0.140(13) 0.097(9) -0.020(8) -0.037(8) 0.032(9)
C62 0.124(11) 0.120(10) 0.087(8) -0.030(7) -0.042(8) 0.034(8)
C63 0.165(14) 0.096(9) 0.106(10) -0.005(7) -0.024(9) 0.004(9)

loop_
_atom_type_symbol
_atom_type_description
_atom_type_scat_dispersion_real
_atom_type_scat_dispersion_imag
_atom_type_scat_source
C C 0.0033 0.0016 'International Tables Vol C Tables 4.2.6.8 and 6.1.1.4'
H H 0.0000 0.0000 'International Tables Vol C Tables 4.2.6.8 and 6.1.1.4'
Cl Cl 0.1484 0.1585 'International Tables Vol C Tables 4.2.6.8 and 6.1.1.4'
N N 0.0061 0.0033 'International Tables Vol C Tables 4.2.6.8 and 6.1.1.4'
O O 0.0106 0.0060 'International Tables Vol C Tables 4.2.6.8 and 6.1.1.4'
S S 0.1246 0.1234 'International Tables Vol C Tables 4.2.6.8 and 6.1.1.4'

loop_
_geom_angle_atom_site_label_1
_geom_angle_atom_site_label_2
_geom_angle_atom_site_label_3
_geom_angle
_geom_angle_site_symmetry_1
_geom_angle_site_symmetry_3
C3 O1 C4 122.8(6) . .
C34 O2 C6 122.0(6) . .
C32 O3 C30 121.3(6) . .
C1 O4 C28 122.7(6) . .
C10 O6 C11 119.0(6) . .
C25 O11 C24 117.6(7) . .
C2 N1 C1 110.7(8) . .
C2 N2 C3 111.2(8) . .
C1 N3 C3 111.2(7) . .
C34 N4 C33 112.5(7) . .
C33 N5 C32 113.5(7) . .
C34 N6 C32 113.6(7) . .
C13 N7 C12 124.0(7) . .
C22 N7 C12 123.4(7) . .
C22 N7 C13 112.0(7) . .
C17 N8 C18 111.2(7) . .
C17 N8 C23 124.9(6) . .
C18 N8 C23 123.4(7) . .
N1 C1 O4 111.6(7) . .
N1 C1 N3 128.8(8) . .
N3 C1 O4 119.6(7) . .
N1 C2 Cl1 113.9(8) . .
N1 C2 N2 130.0(8) . .
N2 C2 Cl1 116.0(8) . .
N2 C3 O1 113.3(8) . .
N2 C3 N3 128.1(8) . .
N3 C3 O1 118.6(7) . .
C5 C4 O1 120.0(7) . .
C9 C4 O1 116.0(7) . .
C9 C4 C5 123.6(8) . .
C4 C5 H5 122.4 . .
C4 C5 C6 115.2(7) . .
C6 C5 H5 122.4 . .
C5 C6 O2 118.2(7) . .
C7 C6 O2 117.4(8) . .
C7 C6 C5 123.8(8) . .
C6 C7 H7 120.8 . .
C6 C7 C8 118.4(8) . .
C8 C7 H7 120.8 . .
C7 C8 C9 120.0(7) . .
C7 C8 C10 123.2(7) . .
C9 C8 C10 116.8(7) . .
C4 C9 C8 119.0(8) . .
C4 C9 H9 120.5 . .
C8 C9 H9 120.5 . .
O5 C10 O6 125.0(7) . .
O5 C10 C8 124.1(8) . .
O6 C10 C8 110.9(7) . .
O6 C11 H11A 110.1 . .
O6 C11 H11B 110.1 . .
O6 C11 C12 108.1(7) . .
H11A C11 H11B 108.4 . .
C12 C11 H11A 110.1 . .
C12 C11 H11B 110.1 . .
N7 C12 C11 111.2(6) . .
N7 C12 H12A 109.4 . .
N7 C12 H12B 109.4 . .
C11 C12 H12A 109.4 . .
C11 C12 H12B 109.4 . .
H12A C12 H12B 108.0 . .
O7 C13 N7 125.7(9) . .
O7 C13 C14 127.9(8) . .
N7 C13 C14 106.4(7) . .
C15 C14 C13 129.7(8) . .
C15 C14 C21 122.5(8) . .
C21 C14 C13 107.7(7) . .
C14 C15 H15 121.8 . .
C14 C15 C16 116.3(7) . .
C16 C15 H15 121.8 . .
C15 C16 C17 130.3(7) . .
C15 C16 C19 121.4(7) . .
C19 C16 C17 108.3(8) . .
O10 C17 N8 126.5(8) . .
O10 C17 C16 127.1(9) . .
N8 C17 C16 106.4(7) . .
O9 C18 N8 124.0(8) . .
O9 C18 C19 129.2(7) . .
N8 C18 C19 106.8(7) . .
C16 C19 C18 107.2(7) . .
C20 C19 C16 122.2(8) . .
C20 C19 C18 130.4(7) . .
C19 C20 H20 121.9 . .
C19 C20 C21 116.2(7) . .
C21 C20 H20 121.9 . .
C14 C21 C20 121.4(7) . .
C14 C21 C22 107.7(7) . .
C20 C21 C22 130.8(7) . .
O8 C22 N7 126.9(8) . .
O8 C22 C21 127.0(8) . .
N7 C22 C21 106.1(6) . .
N8 C23 H23A 109.4 . .
N8 C23 H23B 109.4 . .
H23A C23 H23B 108.0 . .
C24 C23 N8 111.2(6) . .
C24 C23 H23A 109.4 . .
C24 C23 H23B 109.4 . .
O11 C24 C23 106.5(7) . .
O11 C24 H24A 110.4 . .
O11 C24 H24B 110.4 . .
C23 C24 H24A 110.4 . .
C23 C24 H24B 110.4 . .
H24A C24 H24B 108.6 . .
O11 C25 C26 112.1(7) . .
O12 C25 O11 124.2(7) . .
O12 C25 C26 123.7(8) . .
C27 C26 C25 118.4(8) . .
C27 C26 C31 120.0(7) . .
C31 C26 C25 121.6(7) . .
C26 C27 H27 120.8 . .
C28 C27 C26 118.4(7) . .
C28 C27 H27 120.8 . .
C27 C28 O4 115.7(7) . .
C27 C28 C29 123.3(7) . .
C29 C28 O4 120.2(7) . .
C28 C29 H29 121.6 . .
C28 C29 C30 116.8(7) . .
C30 C29 H29 121.6 . .
C29 C30 O3 120.7(7) . .
C31 C30 O3 116.7(7) . .
C31 C30 C29 122.0(8) . .
C26 C31 H31 120.3 . .
C30 C31 C26 119.5(7) . .
C30 C31 H31 120.3 . .
O3 C32 N5 113.6(7) . .
O3 C32 N6 121.1(7) . .
N6 C32 N5 125.2(7) . .
N4 C33 Cl2 115.4(6) . .
N5 C33 Cl2 116.4(7) . .
N5 C33 N4 128.2(8) . .
O2 C34 N4 113.0(7) . .
O2 C34 N6 119.9(7) . .
N6 C34 N4 127.0(7) . .
C3A O1A C4A 119.9(5) . .
C34A O2A C6A 121.5(5) . .
C32A O3A C30A 122.2(5) . .
C1A O4A C28A 122.6(5) . .
C10A O6A C11A 117.2(6) . .
C25A O11A C24A 117.4(7) . .
C2A N1A C1A 110.6(7) . .
C2A N2A C3A 110.6(7) . .
C3A N3A C1A 112.9(6) . .
C33A N4A C34A 109.8(6) . .
C33A N5A C32A 111.6(6) . .
C34A N6A C32A 112.1(6) . .
C13A N7A C12A 122.2(8) . .
C22A N7A C12A 124.8(7) . .
C22A N7A C13A 111.7(8) . .
C17A N8A C18A 112.4(8) . .
C17A N8A C23A 123.8(7) . .
C18A N8A C23A 123.7(8) . .
N1A C1A O4A 112.0(7) . .
N1A C1A N3A 127.9(8) . .
N3A C1A O4A 120.0(6) . .
N1A C2A Cl1A 113.6(7) . .
N1A C2A N2A 130.9(7) . .
N2A C2A Cl1A 115.4(7) . .
O1A C3A N2A 111.0(6) . .
N3A C3A O1A 121.9(6) . .
N3A C3A N2A 127.0(8) . .
C5A C4A O1A 120.4(6) . .
C9A C4A O1A 116.4(6) . .
C9A C4A C5A 122.3(6) . .
C4A C5A H5A 121.6 . .
C6A C5A C4A 116.8(6) . .
C6A C5A H5A 121.6 . .
C5A C6A O2A 120.1(6) . .
C7A C6A O2A 116.8(6) . .
C7A C6A C5A 122.6(7) . .
C6A C7A H7A 120.6 . .
C6A C7A C8A 118.9(6) . .
C8A C7A H7A 120.6 . .
C7A C8A C10A 121.8(6) . .
C9A C8A C7A 120.1(6) . .
C9A C8A C10A 118.1(6) . .
C4A C9A H9A 120.3 . .
C8A C9A C4A 119.4(7) . .
C8A C9A H9A 120.3 . .
O5A C10A O6A 124.2(6) . .
O5A C10A C8A 123.8(6) . .
O6A C10A C8A 112.1(6) . .
O6A C11A H11C 110.9 . .
O6A C11A H11D 110.9 . .
O6A C11A C12A 104.4(6) . .
H11C C11A H11D 108.9 . .
C12A C11A H11C 110.9 . .
C12A C11A H11D 110.9 . .
N7A C12A C11A 111.4(7) . .
N7A C12A H12C 109.4 . .
N7A C12A H12D 109.4 . .
C11A C12A H12C 109.4 . .
C11A C12A H12D 109.4 . .
H12C C12A H12D 108.0 . .
O7A C13A N7A 125.7(9) . .
O7A C13A C14A 127.9(8) . .
N7A C13A C14A 106.4(8) . .
C15A C14A C13A 129.8(8) . .
C15A C14A C21A 122.9(9) . .
C21A C14A C13A 107.3(7) . .
C14A C15A H15A 122.4 . .
C16A C15A C14A 115.1(7) . .
C16A C15A H15A 122.4 . .
C15A C16A C17A 128.8(7) . .
C15A C16A C19A 124.4(7) . .
C19A C16A C17A 106.7(8) . .
O10A C17A N8A 126.0(9) . .
O10A C17A C16A 127.5(9) . .
N8A C17A C16A 106.5(7) . .
O9A C18A N8A 126.6(9) . .
O9A C18A C19A 128.2(7) . .
N8A C18A C19A 105.2(7) . .
C16A C19A C18A 109.2(7) . .
C16A C19A C20A 120.2(9) . .
C20A C19A C18A 130.6(8) . .
C19A C20A H20A 122.0 . .
C21A C20A C19A 116.0(8) . .
C21A C20A H20A 122.0 . .
C14A C21A C22A 108.3(8) . .
C20A C21A C14A 121.4(8) . .
C20A C21A C22A 130.1(8) . .
O8A C22A N7A 125.2(8) . .
O8A C22A C21A 128.5(9) . .
N7A C22A C21A 106.2(7) . .
N8A C23A H23C 109.6 . .
N8A C23A H23D 109.6 . .
N8A C23A C24A 110.2(6) . .
H23C C23A H23D 108.1 . .
C24A C23A H23C 109.6 . .
C24A C23A H23D 109.6 . .
O11A C24A C23A 106.6(7) . .
O11A C24A H24C 110.4 . .
O11A C24A H24D 110.4 . .
C23A C24A H24C 110.4 . .
C23A C24A H24D 110.4 . .
H24C C24A H24D 108.6 . .
O11A C25A C26A 110.7(7) . .
O12A C25A O11A 124.2(7) . .
O12A C25A C26A 125.0(7) . .
C27A C26A C25A 118.6(7) . .
C31A C26A C25A 121.6(7) . .
C31A C26A C27A 119.8(6) . .
C26A C27A H27A 120.5 . .
C28A C27A C26A 119.0(7) . .
C28A C27A H27A 120.5 . .
C27A C28A O4A 114.3(6) . .
C29A C28A O4A 123.6(6) . .
C29A C28A C27A 121.7(7) . .
C28A C29A H29A 120.2 . .
C28A C29A C30A 119.5(7) . .
C30A C29A H29A 120.2 . .
O3A C30A C31A 117.5(6) . .
C29A C30A O3A 121.8(6) . .
C29A C30A C31A 120.2(7) . .
C26A C31A C30A 119.7(7) . .
C26A C31A H31A 120.2 . .
C30A C31A H31A 120.2 . .
N5A C32A O3A 112.4(6) . .
N5A C32A N6A 127.2(7) . .
N6A C32A O3A 120.4(6) . .
N4A C33A Cl2A 114.1(6) . .
N5A C33A Cl2A 115.9(5) . .
N5A C33A N4A 130.0(7) . .
N4A C34A O2A 111.5(6) . .
N6A C34A O2A 119.3(6) . .
N6A C34A N4A 129.2(6) . .
C38 N9 C42 111.7(7) . .
C38 N9 C50 109.5(7) . .
C46 N9 C38 107.9(7) . .
C46 N9 C42 110.6(8) . .
C46 N9 C50 110.8(7) . .
C50 N9 C42 106.3(8) . .
H35A C35 H35B 109.5 . .
H35A C35 H35C 109.5 . .
H35B C35 H35C 109.5 . .
C36 C35 H35A 109.5 . .
C36 C35 H35B 109.5 . .
C36 C35 H35C 109.5 . .
C35 C36 H36A 109.0 . .
C35 C36 H36B 109.0 . .
H36A C36 H36B 107.8 . .
C37 C36 C35 113.1(10) . .
C37 C36 H36A 109.0 . .
C37 C36 H36B 109.0 . .
C36 C37 H37A 109.6 . .
C36 C37 H37B 109.6 . .
H37A C37 H37B 108.1 . .
C38 C37 C36 110.4(8) . .
C38 C37 H37A 109.6 . .
C38 C37 H37B 109.6 . .
N9 C38 H38A 108.0 . .
N9 C38 H38B 108.0 . .
C37 C38 N9 117.0(8) . .
C37 C38 H38A 108.0 . .
C37 C38 H38B 108.0 . .
H38A C38 H38B 107.3 . .
H39A C39 H39B 109.5 . .
H39A C39 H39C 109.5 . .
H39B C39 H39C 109.5 . .
C40 C39 H39A 109.5 . .
C40 C39 H39B 109.5 . .
C40 C39 H39C 109.5 . .
C39 C40 H40A 109.3 . .
C39 C40 H40B 109.3 . .
C39 C40 C41 111.7(13) . .
H40A C40 H40B 107.9 . .
C41 C40 H40A 109.3 . .
C41 C40 H40B 109.3 . .
C40 C41 H41A 112.0 . .
C40 C41 H41B 112.0 . .
H41A C41 H41B 109.7 . .
C42 C41 C40 99.0(12) . .
C42 C41 H41A 112.0 . .
C42 C41 H41B 112.0 . .
N9 C42 H42A 107.9 . .
N9 C42 H42B 107.9 . .
C41 C42 N9 117.6(10) . .
C41 C42 H42A 107.9 . .
C41 C42 H42B 107.9 . .
H42A C42 H42B 107.2 . .
H43A C43 H43B 109.5 . .
H43A C43 H43C 109.5 . .
H43B C43 H43C 109.5 . .
C44 C43 H43A 109.5 . .
C44 C43 H43B 109.5 . .
C44 C43 H43C 109.5 . .
C43 C44 H44A 108.6 . .
C43 C44 H44B 108.6 . .
H44A C44 H44B 107.5 . .
C45 C44 C43 114.8(10) . .
C45 C44 H44A 108.6 . .
C45 C44 H44B 108.6 . .
C44 C45 H45A 109.1 . .
C44 C45 H45B 109.1 . .
C44 C45 C46 112.7(9) . .
H45A C45 H45B 107.8 . .
C46 C45 H45A 109.1 . .
C46 C45 H45B 109.1 . .
N9 C46 C45 117.2(8) . .
N9 C46 H46A 108.0 . .
N9 C46 H46B 108.0 . .
C45 C46 H46A 108.0 . .
C45 C46 H46B 108.0 . .
H46A C46 H46B 107.2 . .
H47A C47 H47B 109.5 . .
H47A C47 H47C 109.5 . .
H47B C47 H47C 109.5 . .
C48 C47 H47A 109.5 . .
C48 C47 H47B 109.5 . .
C48 C47 H47C 109.5 . .
C47 C48 H48A 108.6 . .
C47 C48 H48B 108.6 . .
C47 C48 C49 114.6(13) . .
H48A C48 H48B 107.6 . .
C49 C48 H48A 108.6 . .
C49 C48 H48B 108.6 . .
C48 C49 H49A 109.4 . .
C48 C49 H49B 109.4 . .
H49A C49 H49B 108.0 . .
C50 C49 C48 110.9(9) . .
C50 C49 H49A 109.4 . .
C50 C49 H49B 109.4 . .
N9 C50 H50A 108.6 . .
N9 C50 H50B 108.6 . .
C49 C50 N9 114.8(8) . .
C49 C50 H50A 108.6 . .
C49 C50 H50B 108.6 . .
H50A C50 H50B 107.5 . .
C38A N9A C46A 105.1(8) . .
C42A N9A C38A 113.3(10) . .
C42A N9A C46A 110.7(9) . .
C42A N9A C50A 107.8(9) . .
C50A N9A C38A 109.0(9) . .
C50A N9A C46A 111.0(10) . .
H35D C35A H35E 109.5 . .
H35D C35A H35F 109.5 . .
H35E C35A H35F 109.5 . .
C36A C35A H35D 109.5 . .
C36A C35A H35E 109.5 . .
C36A C35A H35F 109.5 . .
C35A C36A H36C 110.8 . .
C35A C36A H36D 110.8 . .
C35A C36A C37A 104.9(13) . .
H36C C36A H36D 108.8 . .
C37A C36A H36C 110.8 . .
C37A C36A H36D 110.8 . .
C36A C37A H37C 110.0 . .
C36A C37A H37D 110.0 . .
H37C C37A H37D 108.4 . .
C38A C37A C36A 108.3(11) . .
C38A C37A H37C 110.0 . .
C38A C37A H37D 110.0 . .
N9A C38A H38C 108.6 . .
N9A C38A H38D 108.6 . .
C37A C38A N9A 114.8(9) . .
C37A C38A H38C 108.6 . .
C37A C38A H38D 108.6 . .
H38C C38A H38D 107.5 . .
H39D C39A H39E 109.5 . .
H39D C39A H39F 109.5 . .
H39E C39A H39F 109.5 . .
C40A C39A H39D 109.5 . .
C40A C39A H39E 109.5 . .
C40A C39A H39F 109.5 . .
C39A C40A H40C 108.6 . .
C39A C40A H40D 108.6 . .
C39A C40A C41A 114.6(12) . .
H40C C40A H40D 107.6 . .
C41A C40A H40C 108.6 . .
C41A C40A H40D 108.6 . .
C40A C41A H41C 108.7 . .
C40A C41A H41D 108.7 . .
H41C C41A H41D 107.6 . .
C42A C41A C40A 114.3(12) . .
C42A C41A H41C 108.7 . .
C42A C41A H41D 108.7 . .
N9A C42A H42C 108.4 . .
N9A C42A H42D 108.4 . .
C41A C42A N9A 115.5(11) . .
C41A C42A H42C 108.4 . .
C41A C42A H42D 108.4 . .
H42C C42A H42D 107.5 . .
H43D C43A H43E 109.5 . .
H43D C43A H43F 109.5 . .
H43E C43A H43F 109.5 . .
C44A C43A H43D 109.5 . .
C44A C43A H43E 109.5 . .
C44A C43A H43F 109.5 . .
C43A C44A H44C 109.3 . .
C43A C44A H44D 109.3 . .
C43A C44A C45A 111.5(13) . .
H44C C44A H44D 108.0 . .
C45A C44A H44C 109.3 . .
C45A C44A H44D 109.3 . .
C44A C45A H45C 111.3 . .
C44A C45A H45D 111.3 . .
H45C C45A H45D 109.2 . .
C46A C45A C44A 102.4(12) . .
C46A C45A H45C 111.3 . .
C46A C45A H45D 111.3 . .
N9A C46A H46C 108.3 . .
N9A C46A H46D 108.3 . .
C45A C46A N9A 116.0(9) . .
C45A C46A H46C 108.3 . .
C45A C46A H46D 108.3 . .
H46C C46A H46D 107.4 . .
H47D C47A H47E 109.5 . .
H47D C47A H47F 109.5 . .
H47E C47A H47F 109.5 . .
C48A C47A H47D 109.5 . .
C48A C47A H47E 109.5 . .
C48A C47A H47F 109.5 . .
C47A C48A H48C 109.1 . .
C47A C48A H48D 109.1 . .
C47A C48A C49A 112.3(15) . .
H48C C48A H48D 107.9 . .
C49A C48A H48C 109.1 . .
C49A C48A H48D 109.1 . .
C48A C49A H49C 107.5 . .
C48A C49A H49D 107.5 . .
H49C C49A H49D 107.0 . .
C50A C49A C48A 119.5(12) . .
C50A C49A H49C 107.5 . .
C50A C49A H49D 107.5 . .
N9A C50A H50C 107.5 . .
N9A C50A H50D 107.5 . .
C49A C50A N9A 119.3(11) . .
C49A C50A H50C 107.5 . .
C49A C50A H50D 107.5 . .
H50C C50A H50D 107.0 . .
O13 S1 O14 116.0(8) . .
O13 S1 C54 104.6(5) . .
O14 S1 C54 104.3(4) . .
O15 S1 O13 111.7(5) . .
O15 S1 O14 113.2(8) . .
O15 S1 C54 105.9(6) . .
C52 C51 H51 120.4 . .
C52 C51 C55 119.1(11) . 2_765
C55 C51 H51 120.4 2_765 .
C51 C52 H52 118.6 . .
C51 C52 C53 122.8(9) . .
C53 C52 H52 118.6 . .
C52 C53 C53 115.8(12) . 2_765
C54 C53 C52 124.5(8) . .
C54 C53 C53 119.6(12) . 2_765
C53 C54 S1 121.7(8) . .
C55 C54 S1 116.1(8) . .
C55 C54 C53 122.2(9) . .
C51 C55 H55 119.8 2_765 .
C54 C55 C51 120.4(11) . 2_765
C54 C55 H55 119.8 . .
O13A S1A O14A 115.5(8) . .
O13A S1A O15A 111.9(8) . .
O13A S1A C54A 103.5(4) . .
O14A S1A O15A 113.1(6) . .
O14A S1A C54A 105.8(4) . .
O15A S1A C54A 105.9(6) . .
C52A C51A H51A 119.6 . .
C52A C51A C55A 120.9(11) . 2_776
C55A C51A H51A 119.6 2_776 .
C51A C52A H52A 119.3 . .
C51A C52A C53A 121.4(9) . .
C53A C52A H52A 119.3 . .
C52A C53A C53A 120.3(11) . 2_776
C52A C53A C54A 122.2(8) . .
C53A C53A C54A 117.4(11) 2_776 .
C53A C54A S1A 121.5(8) . .
C55A C54A S1A 119.1(8) . .
C55A C54A C53A 119.3(9) . .
C51A C55A H55A 119.7 2_776 .
C54A C55A C51A 120.7(11) . 2_776
C54A C55A H55A 119.7 . .
C57 O16 C59 111.9(17) . .
H56A C56 H56B 109.5 . .
H56A C56 H56C 109.5 . .
H56B C56 H56C 109.5 . .
C57 C56 H56A 109.5 . .
C57 C56 H56B 109.5 . .
C57 C56 H56C 109.5 . .
O16 C57 C56 97.4(16) . .
O16 C57 H57A 112.3 . .
O16 C57 H57B 112.3 . .
C56 C57 H57A 112.3 . .
C56 C57 H57B 112.3 . .
H57A C57 H57B 109.9 . .
H58A C58 H58B 109.5 . .
H58A C58 H58C 109.5 . .
H58B C58 H58C 109.5 . .
C59 C58 H58A 109.5 . .
C59 C58 H58B 109.5 . .
C59 C58 H58C 109.5 . .
O16 C59 H59A 111.1 . .
O16 C59 H59B 111.1 . .
C58 C59 O16 103.2(14) . .
C58 C59 H59A 111.1 . .
C58 C59 H59B 111.1 . .
H59A C59 H59B 109.1 . .
C61 O17 C62 115.4(10) . .
H60A C60 H60B 109.5 . .
H60A C60 H60C 109.5 . .
H60B C60 H60C 109.5 . .
C61 C60 H60A 109.5 . .
C61 C60 H60B 109.5 . .
C61 C60 H60C 109.5 . .
O17 C61 C60 110.5(12) . .
O17 C61 H61A 109.6 . .
O17 C61 H61B 109.6 . .
C60 C61 H61A 109.6 . .
C60 C61 H61B 109.6 . .
H61A C61 H61B 108.1 . .
O17 C62 H62A 110.2 . .
O17 C62 H62B 110.2 . .
H62A C62 H62B 108.5 . .
C63 C62 O17 107.8(11) . .
C63 C62 H62A 110.2 . .
C63 C62 H62B 110.2 . .
C62 C63 H63A 109.5 . .
C62 C63 H63B 109.5 . .
C62 C63 H63C 109.5 . .
H63A C63 H63B 109.5 . .
H63A C63 H63C 109.5 . .
H63B C63 H63C 109.5 . .

loop_
_geom_bond_atom_site_label_1
_geom_bond_atom_site_label_2
_geom_bond_distance
_geom_bond_site_symmetry_2
Cl1 C2 1.731(9) .
Cl2 C33 1.736(8) .
O1 C3 1.346(11) .
O1 C4 1.393(10) .
O2 C6 1.419(10) .
O2 C34 1.324(9) .
O3 C30 1.402(9) .
O3 C32 1.317(9) .
O4 C1 1.353(9) .
O4 C28 1.412(8) .
O5 C10 1.184(9) .
O6 C10 1.318(10) .
O6 C11 1.467(9) .
O7 C13 1.222(10) .
O8 C22 1.234(9) .
O9 C18 1.205(10) .
O10 C17 1.214(9) .
O11 C24 1.446(8) .
O11 C25 1.329(10) .
O12 C25 1.206(10) .
N1 C1 1.327(10) .
N1 C2 1.315(12) .
N2 C2 1.320(13) .
N2 C3 1.323(10) .
N3 C1 1.328(10) .
N3 C3 1.340(10) .
N4 C33 1.334(11) .
N4 C34 1.333(10) .
N5 C32 1.355(10) .
N5 C33 1.296(10) .
N6 C32 1.341(10) .
N6 C34 1.325(10) .
N7 C12 1.456(11) .
N7 C13 1.391(10) .
N7 C22 1.365(11) .
N8 C17 1.389(12) .
N8 C18 1.400(10) .
N8 C23 1.476(11) .
C4 C5 1.377(12) .
C4 C9 1.376(11) .
C5 H5 0.9300 .
C5 C6 1.394(12) .
C6 C7 1.378(11) .
C7 H7 0.9300 .
C7 C8 1.384(11) .
C8 C9 1.390(11) .
C8 C10 1.502(10) .
C9 H9 0.9300 .
C11 H11A 0.9700 .
C11 H11B 0.9700 .
C11 C12 1.471(13) .
C12 H12A 0.9700 .
C12 H12B 0.9700 .
C13 C14 1.482(12) .
C14 C15 1.374(11) .
C14 C21 1.378(11) .
C15 H15 0.9300 .
C15 C16 1.379(12) .
C16 C17 1.490(12) .
C16 C19 1.393(10) .
C18 C19 1.489(12) .
C19 C20 1.372(11) .
C20 H20 0.9300 .
C20 C21 1.390(12) .
C21 C22 1.504(11) .
C23 H23A 0.9700 .
C23 H23B 0.9700 .
C23 C24 1.463(12) .
C24 H24A 0.9700 .
C24 H24B 0.9700 .
C25 C26 1.497(11) .
C26 C27 1.378(10) .
C26 C31 1.386(11) .
C27 H27 0.9300 .
C27 C28 1.370(10) .
C28 C29 1.375(11) .
C29 H29 0.9300 .
C29 C30 1.378(11) .
C30 C31 1.368(10) .
C31 H31 0.9300 .
Cl1A C2A 1.744(8) .
Cl2A C33A 1.753(7) .
O1A C3A 1.335(9) .
O1A C4A 1.414(8) .
O2A C6A 1.419(8) .
O2A C34A 1.352(8) .
O3A C30A 1.384(8) .
O3A C32A 1.335(9) .
O4A C1A 1.343(9) .
O4A C28A 1.394(8) .
O5A C10A 1.203(8) .
O6A C10A 1.329(8) .
O6A C11A 1.452(8) .
O7A C13A 1.213(10) .
O8A C22A 1.210(9) .
O9A C18A 1.197(10) .
O10A C17A 1.217(9) .
O11A C24A 1.454(9) .
O11A C25A 1.328(9) .
O12A C25A 1.197(9) .
N1A C1A 1.329(9) .
N1A C2A 1.307(12) .
N2A C2A 1.316(12) .
N2A C3A 1.356(9) .
N3A C1A 1.335(9) .
N3A C3A 1.309(9) .
N4A C33A 1.328(9) .
N4A C34A 1.331(9) .
N5A C32A 1.329(9) .
N5A C33A 1.297(9) .
N6A C32A 1.331(9) .
N6A C34A 1.299(9) .
N7A C12A 1.458(11) .
N7A C13A 1.410(10) .
N7A C22A 1.390(12) .
N8A C17A 1.386(12) .
N8A C18A 1.394(10) .
N8A C23A 1.464(11) .
C4A C5A 1.377(10) .
C4A C9A 1.374(9) .
C5A H5A 0.9300 .
C5A C6A 1.376(10) .
C6A C7A 1.368(9) .
C7A H7A 0.9300 .
C7A C8A 1.389(10) .
C8A C9A 1.366(9) .
C8A C10A 1.499(9) .
C9A H9A 0.9300 .
C11A H11C 0.9700 .
C11A H11D 0.9700 .
C11A C12A 1.517(11) .
C12A H12C 0.9700 .
C12A H12D 0.9700 .
C13A C14A 1.493(13) .
C14A C15A 1.379(11) .
C14A C21A 1.403(11) .
C15A H15A 0.9300 .
C15A C16A 1.361(12) .
C16A C17A 1.500(12) .
C16A C19A 1.387(11) .
C18A C19A 1.491(13) .
C19A C20A 1.415(11) .
C20A H20A 0.9300 .
C20A C21A 1.380(13) .
C21A C22A 1.497(12) .
C23A H23C 0.9700 .
C23A H23D 0.9700 .
C23A C24A 1.501(13) .
C24A H24C 0.9700 .
C24A H24D 0.9700 .
C25A C26A 1.501(10) .
C26A C27A 1.399(10) .
C26A C31A 1.381(10) .
C27A H27A 0.9300 .
C27A C28A 1.380(10) .
C28A C29A 1.360(10) .
C29A H29A 0.9300 .
C29A C30A 1.383(10) .
C30A C31A 1.390(10) .
C31A H31A 0.9300 .
N9 C38 1.515(10) .
N9 C42 1.528(12) .
N9 C46 1.485(13) .
N9 C50 1.517(12) .
C35 H35A 0.9600 .
C35 H35B 0.9600 .
C35 H35C 0.9600 .
C35 C36 1.519(16) .
C36 H36A 0.9700 .
C36 H36B 0.9700 .
C36 C37 1.513(14) .
C37 H37A 0.9700 .
C37 H37B 0.9700 .
C37 C38 1.506(14) .
C38 H38A 0.9700 .
C38 H38B 0.9700 .
C39 H39A 0.9600 .
C39 H39B 0.9600 .
C39 H39C 0.9600 .
C39 C40 1.503(9) .
C40 H40A 0.9700 .
C40 H40B 0.9700 .
C40 C41 1.549(9) .
C41 H41A 0.9700 .
C41 H41B 0.9700 .
C41 C42 1.455(18) .
C42 H42A 0.9700 .
C42 H42B 0.9700 .
C43 H43A 0.9600 .
C43 H43B 0.9600 .
C43 H43C 0.9600 .
C43 C44 1.521(13) .
C44 H44A 0.9700 .
C44 H44B 0.9700 .
C44 C45 1.501(16) .
C45 H45A 0.9700 .
C45 H45B 0.9700 .
C45 C46 1.511(13) .
C46 H46A 0.9700 .
C46 H46B 0.9700 .
C47 H47A 0.9600 .
C47 H47B 0.9600 .
C47 H47C 0.9600 .
C47 C48 1.431(18) .
C48 H48A 0.9700 .
C48 H48B 0.9700 .
C48 C49 1.538(15) .
C49 H49A 0.9700 .
C49 H49B 0.9700 .
C49 C50 1.514(14) .
C50 H50A 0.9700 .
C50 H50B 0.9700 .
N9A C38A 1.528(13) .
N9A C42A 1.466(15) .
N9A C46A 1.542(12) .
N9A C50A 1.524(16) .
C35A H35D 0.9600 .
C35A H35E 0.9600 .
C35A H35F 0.9600 .
C35A C36A 1.520(10) .
C36A H36C 0.9700 .
C36A H36D 0.9700 .
C36A C37A 1.549(9) .
C37A H37C 0.9700 .
C37A H37D 0.9700 .
C37A C38A 1.506(16) .
C38A H38C 0.9700 .
C38A H38D 0.9700 .
C39A H39D 0.9600 .
C39A H39E 0.9600 .
C39A H39F 0.9600 .
C39A C40A 1.405(18) .
C40A H40C 0.9700 .
C40A H40D 0.9700 .
C40A C41A 1.527(18) .
C41A H41C 0.9700 .
C41A H41D 0.9700 .
C41A C42A 1.407(18) .
C42A H42C 0.9700 .
C42A H42D 0.9700 .
C43A H43D 0.9600 .
C43A H43E 0.9600 .
C43A H43F 0.9600 .
C43A C44A 1.499(9) .
C44A H44C 0.9700 .
C44A H44D 0.9700 .
C44A C45A 1.559(9) .
C45A H45C 0.9700 .
C45A H45D 0.9700 .
C45A C46A 1.477(18) .
C46A H46C 0.9700 .
C46A H46D 0.9700 .
C47A H47D 0.9600 .
C47A H47E 0.9600 .
C47A H47F 0.9600 .
C47A C48A 1.49(2) .
C48A H48C 0.9700 .
C48A H48D 0.9700 .
C48A C49A 1.65(2) .
C49A H49C 0.9700 .
C49A H49D 0.9700 .
C49A C50A 1.443(18) .
C50A H50C 0.9700 .
C50A H50D 0.9700 .
S1 O13 1.433(12) .
S1 O14 1.444(9) .
S1 O15 1.409(11) .
S1 C54 1.801(9) .
C51 H51 0.9300 .
C51 C52 1.355(15) .
C51 C55 1.417(14) 2_765
C52 H52 0.9300 .
C52 C53 1.432(14) .
C53 C53 1.445(16) 2_765
C53 C54 1.388(14) .
C54 C55 1.342(14) .
C55 C51 1.417(14) 2_765
C55 H55 0.9300 .
S1A O13A 1.421(8) .
S1A O14A 1.455(9) .
S1A O15A 1.476(11) .
S1A C54A 1.775(9) .
C51A H51A 0.9300 .
C51A C52A 1.350(16) .
C51A C55A 1.397(16) 2_776
C52A H52A 0.9300 .
C52A C53A 1.393(13) .
C53A C53A 1.428(15) 2_776
C53A C54A 1.452(13) .
C54A C55A 1.395(15) .
C55A C51A 1.398(16) 2_776
C55A H55A 0.9300 .
O16 C57 1.40(2) .
O16 C59 1.50(2) .
C56 H56A 0.9600 .
C56 H56B 0.9600 .
C56 H56C 0.9600 .
C56 C57 1.57(3) .
C57 H57A 0.9700 .
C57 H57B 0.9700 .
C58 H58A 0.9600 .
C58 H58B 0.9600 .
C58 H58C 0.9600 .
C58 C59 1.49(2) .
C59 H59A 0.9700 .
C59 H59B 0.9700 .
O17 C61 1.397(16) .
O17 C62 1.468(15) .
C60 H60A 0.9600 .
C60 H60B 0.9600 .
C60 H60C 0.9600 .
C60 C61 1.486(18) .
C61 H61A 0.9700 .
C61 H61B 0.9700 .
C62 H62A 0.9700 .
C62 H62B 0.9700 .
C62 C63 1.438(18) .
C63 H63A 0.9600 .
C63 H63B 0.9600 .
C63 H63C 0.9600 .

loop_
_geom_torsion_atom_site_label_1
_geom_torsion_atom_site_label_2
_geom_torsion_atom_site_label_3
_geom_torsion_atom_site_label_4
_geom_torsion
_geom_torsion_site_symmetry_1
_geom_torsion_site_symmetry_4
O1 C4 C5 C6 174.1(7) . .
O1 C4 C9 C8 -173.9(7) . .
O2 C6 C7 C8 171.5(7) . .
O3 C30 C31 C26 -168.6(6) . .
O4 C28 C29 C30 -171.4(6) . .
O6 C11 C12 N7 -59.8(9) . .
O7 C13 C14 C15 -3.4(14) . .
O7 C13 C14 C21 178.8(8) . .
O9 C18 C19 C16 -177.0(7) . .
O9 C18 C19 C20 -1.7(13) . .
O11 C25 C26 C27 -166.9(6) . .
O11 C25 C26 C31 13.2(10) . .
O12 C25 C26 C27 11.3(11) . .
O12 C25 C26 C31 -168.7(7) . .
N7 C13 C14 C15 176.9(8) . .
N7 C13 C14 C21 -0.9(8) . .
N8 C18 C19 C16 1.3(8) . .
N8 C18 C19 C20 176.5(7) . .
N8 C23 C24 O11 54.7(8) . .
C1 O4 C28 C27 117.9(8) . .
C1 O4 C28 C29 -72.2(10) . .
C1 N1 C2 Cl1 180.0(6) . .
C1 N1 C2 N2 -2.9(14) . .
C1 N3 C3 O1 179.4(7) . .
C1 N3 C3 N2 1.4(12) . .
C2 N1 C1 O4 -177.9(7) . .
C2 N1 C1 N3 2.1(12) . .
C2 N2 C3 O1 180.0(8) . .
C2 N2 C3 N3 -1.9(13) . .
C3 O1 C4 C5 63.6(11) . .
C3 O1 C4 C9 -123.6(9) . .
C3 N2 C2 Cl1 179.9(6) . .
C3 N2 C2 N1 2.9(15) . .
C3 N3 C1 O4 178.5(7) . .
C3 N3 C1 N1 -1.5(12) . .
C4 O1 C3 N2 -174.0(8) . .
C4 O1 C3 N3 7.7(12) . .
C4 C5 C6 O2 -172.5(6) . .
C4 C5 C6 C7 -1.2(11) . .
C5 C4 C9 C8 -1.4(12) . .
C5 C6 C7 C8 0.1(12) . .
C6 O2 C34 N4 172.2(7) . .
C6 O2 C34 N6 -11.1(11) . .
C6 C7 C8 C9 0.5(11) . .
C6 C7 C8 C10 -177.5(7) . .
C7 C8 C9 C4 0.1(12) . .
C7 C8 C10 O5 -177.2(8) . .
C7 C8 C10 O6 2.6(11) . .
C9 C4 C5 C6 1.9(11) . .
C9 C8 C10 O5 4.8(12) . .
C9 C8 C10 O6 -175.4(7) . .
C10 O6 C11 C12 153.6(7) . .
C10 C8 C9 C4 178.2(7) . .
C11 O6 C10 O5 2.6(12) . .
C11 O6 C10 C8 -177.2(6) . .
C12 N7 C13 O7 9.7(12) . .
C12 N7 C13 C14 -170.6(7) . .
C12 N7 C22 O8 -10.2(12) . .
C12 N7 C22 C21 171.3(7) . .
C13 N7 C12 C11 91.9(9) . .
C13 N7 C22 O8 178.8(8) . .
C13 N7 C22 C21 0.3(8) . .
C13 C14 C15 C16 -176.9(7) . .
C13 C14 C21 C20 177.3(7) . .
C13 C14 C21 C22 1.1(8) . .
C14 C15 C16 C17 176.5(8) . .
C14 C15 C16 C19 0.0(11) . .
C14 C21 C22 O8 -179.4(8) . .
C14 C21 C22 N7 -0.9(8) . .
C15 C14 C21 C20 -0.7(12) . .
C15 C14 C21 C22 -176.9(7) . .
C15 C16 C17 O10 4.1(14) . .
C15 C16 C17 N8 -175.0(8) . .
C15 C16 C19 C18 175.2(7) . .
C15 C16 C19 C20 -0.5(11) . .
C16 C19 C20 C21 0.3(11) . .
C17 N8 C18 O9 178.3(7) . .
C17 N8 C18 C19 -0.1(8) . .
C17 N8 C23 C24 -88.6(10) . .
C17 C16 C19 C18 -1.9(8) . .
C17 C16 C19 C20 -177.6(7) . .
C18 N8 C17 O10 179.9(8) . .
C18 N8 C17 C16 -1.0(8) . .
C18 N8 C23 C24 83.0(9) . .
C18 C19 C20 C21 -174.3(7) . .
C19 C16 C17 O10 -179.1(8) . .
C19 C16 C17 N8 1.8(8) . .
C19 C20 C21 C14 0.3(11) . .
C19 C20 C21 C22 175.4(7) . .
C20 C21 C22 O8 5.0(13) . .
C20 C21 C22 N7 -176.5(8) . .
C21 C14 C15 C16 0.6(11) . .
C22 N7 C12 C11 -78.0(9) . .
C22 N7 C13 O7 -179.3(8) . .
C22 N7 C13 C14 0.4(9) . .
C23 N8 C17 O10 -7.6(13) . .
C23 N8 C17 C16 171.5(7) . .
C23 N8 C18 O9 5.6(11) . .
C23 N8 C18 C19 -172.8(6) . .
C24 O11 C25 O12 -2.3(11) . .
C24 O11 C25 C26 175.8(6) . .
C25 O11 C24 C23 -174.1(6) . .
C25 C26 C27 C28 -178.9(6) . .
C25 C26 C31 C30 176.9(7) . .
C26 C27 C28 O4 171.3(6) . .
C26 C27 C28 C29 1.7(11) . .
C27 C26 C31 C30 -3.0(11) . .
C27 C28 C29 C30 -2.3(11) . .
C28 O4 C1 N1 -177.7(7) . .
C28 O4 C1 N3 2.3(11) . .
C28 C29 C30 O3 170.8(6) . .
C28 C29 C30 C31 0.2(11) . .
C29 C30 C31 C26 2.4(11) . .
C30 O3 C32 N5 -164.6(6) . .
C30 O3 C32 N6 16.4(10) . .
C31 C26 C27 C28 1.0(11) . .
C32 O3 C30 C29 56.3(10) . .
C32 O3 C30 C31 -132.6(7) . .
C32 N5 C33 Cl2 -178.3(6) . .
C32 N5 C33 N4 0.1(13) . .
C32 N6 C34 O2 -176.3(7) . .
C32 N6 C34 N4 -0.2(11) . .
C33 N4 C34 O2 175.9(7) . .
C33 N4 C34 N6 -0.5(12) . .
C33 N5 C32 O3 -179.8(7) . .
C33 N5 C32 N6 -0.9(11) . .
C34 O2 C6 C5 -69.1(10) . .
C34 O2 C6 C7 119.0(8) . .
C34 N4 C33 Cl2 178.9(6) . .
C34 N4 C33 N5 0.5(13) . .
C34 N6 C32 O3 179.8(7) . .
C34 N6 C32 N5 0.9(10) . .
O1A C4A C5A C6A 170.9(6) . .
O1A C4A C9A C8A -171.2(6) . .
O2A C6A C7A C8A 171.4(6) . .
O3A C30A C31A C26A -167.6(6) . .
O4A C28A C29A C30A -172.1(6) . .
O6A C11A C12A N7A -62.0(9) . .
O7A C13A C14A C15A -2.0(14) . .
O7A C13A C14A C21A 179.5(8) . .
O9A C18A C19A C16A -178.6(7) . .
O9A C18A C19A C20A 0.5(13) . .
O11A C25A C26A C27A -164.3(6) . .
O11A C25A C26A C31A 15.9(9) . .
O12A C25A C26A C27A 13.6(11) . .
O12A C25A C26A C31A -166.2(7) . .
N7A C13A C14A C15A 176.8(8) . .
N7A C13A C14A C21A -1.7(8) . .
N8A C18A C19A C16A -0.7(8) . .
N8A C18A C19A C20A 178.5(7) . .
N8A C23A C24A O11A 56.8(8) . .
C1A O4A C28A C27A 124.9(7) . .
C1A O4A C28A C29A -63.2(9) . .
C1A N1A C2A Cl1A -178.3(6) . .
C1A N1A C2A N2A 1.8(14) . .
C1A N3A C3A O1A -178.4(7) . .
C1A N3A C3A N2A 0.9(11) . .
C2A N1A C1A O4A 178.8(7) . .
C2A N1A C1A N3A -0.4(12) . .
C2A N2A C3A O1A 179.4(7) . .
C2A N2A C3A N3A 0.1(12) . .
C3A O1A C4A C5A 73.3(9) . .
C3A O1A C4A C9A -117.4(7) . .
C3A N2A C2A Cl1A 178.5(6) . .
C3A N2A C2A N1A -1.6(14) . .
C3A N3A C1A O4A -179.9(6) . .
C3A N3A C1A N1A -0.7(11) . .
C4A O1A C3A N2A 179.5(6) . .
C4A O1A C3A N3A -1.1(10) . .
C4A C5A C6A O2A -172.3(6) . .
C4A C5A C6A C7A -1.3(10) . .
C5A C4A C9A C8A -2.1(11) . .
C5A C6A C7A C8A 0.2(11) . .
C6A O2A C34A N4A 170.1(6) . .
C6A O2A C34A N6A -12.0(10) . .
C6A C7A C8A C9A 0.1(11) . .
C6A C7A C8A C10A -178.3(7) . .
C7A C8A C9A C4A 0.9(11) . .
C7A C8A C10A O5A -173.4(7) . .
C7A C8A C10A O6A 5.9(10) . .
C9A C4A C5A C6A 2.3(10) . .
C9A C8A C10A O5A 8.2(11) . .
C9A C8A C10A O6A -172.5(6) . .
C10A O6A C11A C12A 156.4(7) . .
C10A C8A C9A C4A 179.3(6) . .
C11A O6A C10A O5A 1.0(11) . .
C11A O6A C10A C8A -178.3(7) . .
C12A N7A C13A O7A 11.8(12) . .
C12A N7A C13A C14A -167.0(7) . .
C12A N7A C22A O8A -12.6(12) . .
C12A N7A C22A C21A 167.9(7) . .
C13A N7A C12A C11A 91.8(8) . .
C13A N7A C22A O8A -179.7(7) . .
C13A N7A C22A C21A 0.8(8) . .
C13A C14A C15A C16A -177.8(8) . .
C13A C14A C21A C20A 176.8(7) . .
C13A C14A C21A C22A 2.1(8) . .
C14A C15A C16A C17A 177.7(7) . .
C14A C15A C16A C19A 1.9(12) . .
C14A C21A C22A O8A 178.6(8) . .
C14A C21A C22A N7A -1.8(8) . .
C15A C14A C21A C20A -1.8(12) . .
C15A C14A C21A C22A -176.4(7) . .
C15A C16A C17A O10A 4.0(14) . .
C15A C16A C17A N8A -175.6(8) . .
C15A C16A C19A C18A 176.5(7) . .
C15A C16A C19A C20A -2.8(12) . .
C16A C19A C20A C21A 1.2(11) . .
C17A N8A C18A O9A 179.2(7) . .
C17A N8A C18A C19A 1.2(8) . .
C17A N8A C23A C24A -93.1(9) . .
C17A C16A C19A C18A -0.1(8) . .
C17A C16A C19A C20A -179.3(7) . .
C18A N8A C17A O10A 179.2(7) . .
C18A N8A C17A C16A -1.2(8) . .
C18A N8A C23A C24A 81.9(9) . .
C18A C19A C20A C21A -177.9(7) . .
C19A C16A C17A O10A -179.7(8) . .
C19A C16A C17A N8A 0.8(8) . .
C19A C20A C21A C14A 0.9(11) . .
C19A C20A C21A C22A 174.3(7) . .
C20A C21A C22A O8A 4.6(14) . .
C20A C21A C22A N7A -175.8(8) . .
C21A C14A C15A C16A 0.4(11) . .
C22A N7A C12A C11A -74.0(9) . .
C22A N7A C13A O7A 179.3(7) . .
C22A N7A C13A C14A 0.5(8) . .
C23A N8A C17A O10A -5.3(12) . .
C23A N8A C17A C16A 174.2(7) . .
C23A N8A C18A O9A 3.7(12) . .
C23A N8A C18A C19A -174.3(7) . .
C24A O11A C25A O12A -1.4(11) . .
C24A O11A C25A C26A 176.5(6) . .
C25A O11A C24A C23A -173.9(6) . .
C25A C26A C27A C28A -178.7(6) . .
C25A C26A C31A C30A 175.6(6) . .
C26A C27A C28A O4A 173.5(6) . .
C26A C27A C28A C29A 1.4(10) . .
C27A C26A C31A C30A -4.3(10) . .
C27A C28A C29A C30A -0.8(10) . .
C28A O4A C1A N1A 175.1(6) . .
C28A O4A C1A N3A -5.6(10) . .
C28A C29A C30A O3A 169.8(6) . .
C28A C29A C30A C31A -2.4(10) . .
C29A C30A C31A C26A 4.9(10) . .
C30A O3A C32A N5A -170.1(6) . .
C30A O3A C32A N6A 11.7(9) . .
C31A C26A C27A C28A 1.1(10) . .
C32A O3A C30A C29A 63.6(9) . .
C32A O3A C30A C31A -124.0(7) . .
C32A N5A C33A Cl2A -179.5(5) . .
C32A N5A C33A N4A 0.6(12) . .
C32A N6A C34A O2A -179.3(6) . .
C32A N6A C34A N4A -1.9(10) . .
C33A N4A C34A O2A -179.5(6) . .
C33A N4A C34A N6A 2.9(11) . .
C33A N5A C32A O3A -177.1(6) . .
C33A N5A C32A N6A 0.8(10) . .
C34A O2A C6A C5A -63.0(9) . .
C34A O2A C6A C7A 125.5(7) . .
C34A N4A C33A Cl2A 177.9(5) . .
C34A N4A C33A N5A -2.2(11) . .
C34A N6A C32A O3A 177.6(6) . .
C34A N6A C32A N5A -0.3(10) . .
C35 C36 C37 C38 -167.7(10) . .
C36 C37 C38 N9 -170.3(8) . .
C38 N9 C42 C41 -63.3(14) . .
C38 N9 C46 C45 -176.8(8) . .
C38 N9 C50 C49 53.0(12) . .
C39 C40 C41 C42 178.4(14) . .
C40 C41 C42 N9 167.8(12) . .
C42 N9 C38 C37 -57.9(12) . .
C42 N9 C46 C45 60.7(11) . .
C42 N9 C50 C49 173.8(10) . .
C43 C44 C45 C46 -178.6(8) . .
C44 C45 C46 N9 -171.4(8) . .
C46 N9 C38 C37 -179.7(9) . .
C46 N9 C42 C41 56.9(13) . .
C46 N9 C50 C49 -65.9(11) . .
C47 C48 C49 C50 -68.6(17) . .
C48 C49 C50 N9 178.9(10) . .
C50 N9 C38 C37 59.6(11) . .
C50 N9 C42 C41 177.3(11) . .
C50 N9 C46 C45 -56.9(10) . .
C35A C36A C37A C38A -139.6(14) . .
C36A C37A C38A N9A 179.8(11) . .
C38A N9A C42A C41A -62.2(13) . .
C38A N9A C46A C45A 178.5(13) . .
C38A N9A C50A C49A 64.5(13) . .
C39A C40A C41A C42A 177.1(12) . .
C40A C41A C42A N9A 171.1(9) . .
C42A N9A C38A C37A -48.4(15) . .
C42A N9A C46A C45A 55.8(17) . .
C42A N9A C50A C49A -172.1(10) . .
C43A C44A C45A C46A 170.5(16) . .
C44A C45A C46A N9A -173.9(13) . .
C46A N9A C38A C37A -169.4(11) . .
C46A N9A C42A C41A 55.6(14) . .
C46A N9A C50A C49A -50.8(13) . .
C47A C48A C49A C50A -60.9(18) . .
C48A C49A C50A N9A 175.7(9) . .
C50A N9A C38A C37A 71.5(14) . .
C50A N9A C42A C41A 177.2(10) . .
C50A N9A C46A C45A -63.8(16) . .
S1 C54 C55 C51 177.8(8) . 2_765
O13 S1 C54 C53 55.9(9) . .
O13 S1 C54 C55 -125.4(9) . .
O14 S1 C54 C53 -66.3(11) . .
O14 S1 C54 C55 112.3(10) . .
O15 S1 C54 C53 174.0(8) . .
O15 S1 C54 C55 -7.3(9) . .
C51 C52 C53 C53 -1.5(16) . 2_765
C51 C52 C53 C54 -177.6(10) . .
C52 C53 C54 S1 -0.6(13) . .
C52 C53 C54 C55 -179.1(10) . .
C53 C53 C54 S1 -176.5(9) 2_765 .
C53 C53 C54 C55 4.9(16) 2_765 .
C53 C54 C55 C51 -3.6(15) . 2_765
C55 C51 C52 C53 0.2(16) 2_765 .
S1A C54A C55A C51A -178.1(9) . 2_776
O13A S1A C54A C53A 71.9(10) . .
O13A S1A C54A C55A -111.2(10) . .
O14A S1A C54A C53A -50.0(8) . .
O14A S1A C54A C55A 126.9(8) . .
O15A S1A C54A C53A -170.2(8) . .
O15A S1A C54A C55A 6.7(10) . .
C51A C52A C53A C53A 0.7(15) . 2_776
C51A C52A C53A C54A -177.6(10) . .
C52A C53A C54A S1A -2.2(11) . .
C52A C53A C54A C55A -179.1(9) . .
C53A C53A C54A S1A 179.4(7) 2_776 .
C53A C53A C54A C55A 2.5(13) 2_776 .
C53A C54A C55A C51A -1.1(15) . 2_776
C55A C51A C52A C53A -2.2(17) 2_776 .
C57 O16 C59 C58 177.9(13) . .
C59 O16 C57 C56 -168.7(14) . .
C61 O17 C62 C63 -179.1(11) . .
C62 O17 C61 C60 176.6(10) . .
